data_7250931
loop_
_publ_author_name
'Huang, Long'
'Zhang, Qian'
'Zhang, Yang-Lu'
'Cai, Meng-Tan'
'Shi, Le'
'Yang, Jiong'
'Shao, Dong'

_publ_section_title
;
 Controlling topological diversity and magnetic properties in three
 Tb(iii) metal--organic frameworks through amide ligand variation
;
_journal_issue 44
_journal_name_full CrystEngComm
_journal_page_first 7228
_journal_page_last 7236
_journal_paper_doi 10.1039/D5CE00881F
_journal_volume 27
_journal_year 2025
_chemical_formula_moiety 'C32 H34 N2 O22 Tb2, 3(C4 H9 N O)'
_chemical_formula_sum 'C44 H61 N5 O25 Tb2'
_chemical_formula_weight 1377.844
_space_group_crystal_system triclinic
_space_group_IT_number 2
_space_group_name_Hall '-P 1'
_space_group_name_H-M_alt 'P -1'
_symmetry_Int_Tables_number 2
_atom_sites_solution_primary dual
_audit_creation_date 2025-07-30
_audit_creation_method
;
Olex2 1.5
(compiled 2022.04.07 svn.rca3783a0 for OlexSys, GUI svn.r6498)
;
_audit_update_record
;
2025-08-01 deposited with the CCDC.	2025-10-02 downloaded from the CCDC.
;
_cell_angle_alpha 94.384(3)
_cell_angle_beta 106.455(3)
_cell_angle_gamma 110.710(3)
_cell_formula_units_Z 2
_cell_length_a 11.2214(10)
_cell_length_b 14.5112(11)
_cell_length_c 18.8206(18)
_cell_measurement_reflns_used 9947
_cell_measurement_temperature 289(2)
_cell_measurement_theta_max 24.986
_cell_measurement_theta_min 2.301
_cell_volume 2695.4(4)
_computing_cell_refinement 'SAINT V8.40B (Bruker, 2016)'
_computing_data_collection 'Bruker D8 Venture diffractometer'
_computing_data_reduction 'SAINT V8.40B (Bruker, 2016)'
_computing_molecular_graphics 'Olex2 1.5 (Dolomanov et al., 2009)'
_computing_publication_material 'Olex2 1.5 (Dolomanov et al., 2009)'
_computing_structure_refinement 'olex2.refine 1.5 (Bourhis et al., 2015)'
_computing_structure_solution 'SHELXT  (Sheldrick, 2015)'
_diffrn_ambient_temperature 289(2)
_diffrn_detector 'Bruker PHOTON-II area detector'
_diffrn_detector_area_resol_mean 7.4
_diffrn_detector_type 'CMOS-PHOTONII area detector'
_diffrn_measured_fraction_theta_full 0.9951
_diffrn_measured_fraction_theta_max 0.9951
_diffrn_measurement_device 'three-circle diffractometer'
_diffrn_measurement_device_type 'Bruker PHOTON-II area detector'
_diffrn_measurement_method 'phi and omega scans'
_diffrn_radiation_monochromator graphite
_diffrn_radiation_probe x-ray
_diffrn_radiation_type 'Mo K\a'
_diffrn_radiation_wavelength 0.71073
_diffrn_reflns_av_R_equivalents 0.0799
_diffrn_reflns_av_unetI/netI 0.0555
_diffrn_reflns_Laue_measured_fraction_full 0.9951
_diffrn_reflns_Laue_measured_fraction_max 0.9951
_diffrn_reflns_limit_h_max 12
_diffrn_reflns_limit_h_min -13
_diffrn_reflns_limit_k_max 17
_diffrn_reflns_limit_k_min -17
_diffrn_reflns_limit_l_max 22
_diffrn_reflns_limit_l_min 0
_diffrn_reflns_number 9539
_diffrn_reflns_point_group_measured_fraction_full 0.9951
_diffrn_reflns_point_group_measured_fraction_max 0.9951
_diffrn_reflns_theta_full 24.9986
_diffrn_reflns_theta_max 25.00
_diffrn_reflns_theta_min 2.03
_diffrn_source 'sealed X-ray tube'
_diffrn_source_current 1.4
_diffrn_source_power 0.07
_diffrn_source_target Mo
_diffrn_source_voltage 50.0
_diffrn_standards_number 0
_exptl_absorpt_coefficient_mu 2.690
_exptl_absorpt_correction_T_max 0.026123
_exptl_absorpt_correction_T_min 0.007842
_exptl_absorpt_correction_type multi-scan
_exptl_absorpt_process_details
;
 TWINABS-2012/1 (Bruker,2012) was used for absorption correction.
 
For component 1:
 wR2(int) was 0.1710 before and 0.0933 after correction.
 The Ratio of minimum to maximum transmission is 0.30.

Final HKLF 4 output contains 101874 reflections, Rint = 0.1416
 (27843 with I > 3sig(I), Rint = 0.0799)
;
_exptl_crystal_colour 'clear light colourless'
_exptl_crystal_colour_lustre clear
_exptl_crystal_colour_modifier light
_exptl_crystal_colour_primary colourless
_exptl_crystal_density_diffrn 1.698
_exptl_crystal_density_method 'not measured'
_exptl_crystal_description block
_exptl_crystal_F_000 1381.174
_exptl_crystal_size_max 0.13
_exptl_crystal_size_mid 0.12
_exptl_crystal_size_min 0.1
_refine_diff_density_max 2.2196
_refine_diff_density_min -2.1171
_refine_diff_density_rms 0.2556
_refine_ls_d_res_high 0.8409
_refine_ls_d_res_low 10.0533
_refine_ls_goodness_of_fit_ref 1.0650
_refine_ls_hydrogen_treatment constr
_refine_ls_matrix_type full
_refine_ls_number_constraints 155
_refine_ls_number_parameters 1067
_refine_ls_number_reflns 9459
_refine_ls_number_restraints 1221
_refine_ls_restrained_S_all 0.9951
_refine_ls_R_factor_all 0.0820
_refine_ls_R_factor_gt 0.0711
_refine_ls_shift/su_max 0.0051
_refine_ls_shift/su_mean 0.0001
_refine_ls_structure_factor_coef Fsqd
_refine_ls_weighting_details 'w=1/[\s^2^(Fo^2^)+(0.0865P)^2^+39.9858P] where P=(Fo^2^+2Fc^2^)/3'
_refine_ls_weighting_scheme calc
_refine_ls_wR_factor_gt 0.1969
_refine_ls_wR_factor_ref 0.2037
_reflns_Friedel_coverage 0.0
_reflns_limit_h_max 12
_reflns_limit_h_min -13
_reflns_limit_k_max 17
_reflns_limit_k_min -17
_reflns_limit_l_max 22
_reflns_limit_l_min 0
_reflns_number_gt 7834
_reflns_number_total 9459
_reflns_threshold_expression I>=2u(I)
_cod_data_source_file d5ce00881f2.cif
_cod_data_source_block 051604Tb
_cod_depositor_comments
;
The following automatic conversions were performed:

data item '_diffrn_radiation_probe' value 'X-ray' was changed to
'x-ray' in accordance with the
/home/data/users/saulius/crontab/automatic-downloads/rss-feeds/RSC/lib/dictionaries/cif_core.dic
dictionary named 'cif_core.dic' version 2.4.2 last updated on
2011-04-26.

Automatic conversion script
Id: cif_fix_values 8170 2020-07-09 18:12:32Z antanas 

 Adding full bibliography for 7250929--7250931.cif.
;
_cod_database_code 7250931
_exptl_crystal_mounting_method
;
 Crystals were removed from the crystallisation vial and immediately coated
 with PDMS (polydimethylsiloxane/Dimethicone, CAS: 9006-65-9 on a glass slide.
 A suitable single crystal was selected and mounted on a glass fiber using
 vacuum silicone grease as adhesive. The glass fiber with single crystal was
 mounted on copper pin with solid paraffin. Operator: DJ_Tokyo.
;
_olex2_refinement_description
;
1. Fixed Uiso
 At 1.2 times of:
  All C(H) groups
 At 1.5 times of:
  All C(H,H,H) groups, All O(H) groups, All O(H,H) groups
2. Restrained distances
 C26-C25
 1.51 with sigma of 0.01
 N1-C28 = N1-C27
 1.45 with sigma of 0.01
 C34-C33
 1.51 with sigma of 0.01
 O24-C33
 1.21 with sigma of 0.01
 O26-C41
 1.21 with sigma of 0.01
 C26A-C25A
 1.51 with sigma of 0.01
 N4-C40 = N4-C39
 1.45 with sigma of 0.01
 C37-N4
 1.4 with sigma of 0.01
 O25-C37
 1.21 with sigma of 0.01
 C38-C37
 1.51 with sigma of 0.01
 C26-O21
 2.36 with sigma of 0.02
 O24-C34
 2.36 with sigma of 0.02
 C26A-O21
 2.36 with sigma of 0.02
 O25-C38
 2.36 with sigma of 0.02
 O25-N4
 2.262 with sigma of 0.02
 Tb1-H22b \\sim Tb1-H22a
 with sigma of 0.02
3. Restrained planarity
 N1A, C28A, C27A, C25A
 with sigma of 0.01
 C33A, N3A, C36A, C35A
 with sigma of 0.01
 C33A, C34A, O24A, N3A
 with sigma of 0.01
 C33A, O24A, C34A, N3A
 with sigma of 0.01
 C37, C38, N4, O25
 with sigma of 0.01
 C37A, O25A, C38A, N4A
 with sigma of 0.01
4. Uiso/Uaniso restraints and constraints
O3 \\sim C3: within 2A with sigma of 0.02 and sigma for terminal atoms of 0.04
within 2A
O21 \\sim N1 \\sim C25 \\sim C26 \\sim C27 \\sim C28 \\sim N1A \\sim C25A \\sim
C26A \\sim C27A \\sim C28A: within 2A with sigma of 0.02 and sigma for terminal
atoms of 0.04 within 2A
O24 \\sim C33 \\sim N3 \\sim C34 \\sim C35 \\sim C36 \\sim C33A \\sim O24A
\\sim N3A \\sim C34A \\sim C35A \\sim C36A: within 2A with sigma of 0.02 and
sigma for terminal atoms of 0.04 within 2A
O16 \\sim N2 \\sim C29 \\sim C30 \\sim C31 \\sim C32 \\sim N2A \\sim C29A \\sim
C30A \\sim C31A \\sim C32A: within 2A with sigma of 0.02 and sigma for terminal
atoms of 0.04 within 2A
O26 \\sim C41 \\sim N5 \\sim C42 \\sim C43 \\sim C44 \\sim O26A \\sim C41A
\\sim N5A \\sim C42A \\sim C43A \\sim C44A: within 2A with sigma of 0.02 and
sigma for terminal atoms of 0.04 within 2A
O25 \\sim C37 \\sim N4 \\sim C38 \\sim C39 \\sim C40 \\sim O25A \\sim C37A
\\sim N4A \\sim C38A \\sim C39A \\sim C40A: within 2A with sigma of 0.02 and
sigma for terminal atoms of 0.04 within 2A
5. Rigid body (RIGU) restrains
 O21, N1, C25, C26, C27, C28, N1A, C25A, C26A, C27A, C28A
 with sigma for 1-2 distances of 0.002 and sigma for 1-3 distances of 0.004
 O24, C33, N3, C34, C35, C36, C34A, O24A, C33A, N3A, C35A, C36A
 with sigma for 1-2 distances of 0.002 and sigma for 1-3 distances of 0.004
 O16, N2, C29, C30, C31, C32, N2A, C29A, C30A, C31A, C32A
 with sigma for 1-2 distances of 0.002 and sigma for 1-3 distances of 0.004
 O26, C41, N5, C42, C43, C44, O26A, C41A, N5A, C42A, C43A, C44A
 with sigma for 1-2 distances of 0.002 and sigma for 1-3 distances of 0.004
 C37, O25, N4, C38, C39, C40, O25A, C37A, N4A, C38A, C39A, C40A
 with sigma for 1-2 distances of 0.002 and sigma for 1-3 distances of 0.004
6. Same fragment restrains
{O21, N1A, C25A, C26A, C27A, C28A} sigma for 1-2: 0.01, 1-3: 0.04
as in
{O21, N1, C25, C26, C27, C28}
{O24A, N3A, C33A, C34A, C35A, C36A} sigma for 1-2: 0.01, 1-3: 0.04
as in
{O24, N3, C33, C34, C35, C36}
{O16, N2A, C29A, C30A, C31A, C32A} sigma for 1-2: 0.01, 1-3: 0.04
as in
{O16, N2, C29, C30, C31, C32}
{O26A, N5A, C41A, C42A, C43A, C44A} sigma for 1-2: 0.01, 1-3: 0.04
as in
{O26, N5, C41, C42, C43, C44}
{O25A, N4A, C37A, C38A, C39A, C40A} sigma for 1-2: 0.01, 1-3: 0.01
as in
{O25, N4, C37, C38, C39, C40}
7. Others
 Sof(N1A)=Sof(C25A)=Sof(C26A)=Sof(H26d)=Sof(H26e)=Sof(H26f)=Sof(C27A)=
 Sof(H27d)=Sof(H27e)=Sof(H27f)=Sof(C28A)=Sof(H28d)=Sof(H28e)=Sof(H28f)=
 Sof(H26d)=Sof(H26e)=Sof(H26f)=1-FVAR(1)
 Sof(N1)=Sof(C25)=Sof(C26)=Sof(H26a)=Sof(H26b)=Sof(H26c)=Sof(C27)=Sof(H27a)=
 Sof(H27b)=Sof(H27c)=Sof(C28)=Sof(H28a)=Sof(H28b)=Sof(H28c)=FVAR(1)
 Sof(O24A)=Sof(N3A)=Sof(C33A)=Sof(C34A)=Sof(H34d)=Sof(H34e)=Sof(H34f)=
 Sof(C35A)=Sof(H35d)=Sof(H35e)=Sof(H35f)=Sof(C36A)=Sof(H36d)=Sof(H36e)=
 Sof(H36f)=1-FVAR(2)
 Sof(O24)=Sof(N3)=Sof(C33)=Sof(C34)=Sof(H34a)=Sof(H34b)=Sof(H34c)=Sof(C35)=
 Sof(H35a)=Sof(H35b)=Sof(H35c)=Sof(C36)=Sof(H36a)=Sof(H36b)=Sof(H36c)=FVAR(2)
 Sof(N2A)=Sof(C29A)=Sof(C30A)=Sof(H30d)=Sof(H30e)=Sof(H30f)=Sof(C31A)=
 Sof(H31d)=Sof(H31e)=Sof(H31f)=Sof(C32A)=Sof(H32d)=Sof(H32e)=Sof(H32f)=1-FVAR(3)
 Sof(N2)=Sof(C29)=Sof(C30)=Sof(H30a)=Sof(H30b)=Sof(H30c)=Sof(C31)=Sof(H31a)=
 Sof(H31b)=Sof(H31c)=Sof(C32)=Sof(H32a)=Sof(H32b)=Sof(H32c)=FVAR(3)
 Sof(O25A)=Sof(N4A)=Sof(C37A)=Sof(C38A)=Sof(H38d)=Sof(H38e)=Sof(H38f)=
 Sof(C39A)=Sof(H39d)=Sof(H39e)=Sof(H39f)=Sof(C40A)=Sof(H40d)=Sof(H40e)=
 Sof(H40f)=1-FVAR(4)
 Sof(O25)=Sof(N4)=Sof(C37)=Sof(C38)=Sof(H38a)=Sof(H38b)=Sof(H38c)=Sof(C39)=
 Sof(H39a)=Sof(H39b)=Sof(H39c)=Sof(C40)=Sof(H40a)=Sof(H40b)=Sof(H40c)=FVAR(4)
 Sof(O26A)=Sof(N5A)=Sof(C41A)=Sof(C42A)=Sof(H42d)=Sof(H42e)=Sof(H42f)=
 Sof(C43A)=Sof(H43d)=Sof(H43e)=Sof(H43f)=Sof(C44A)=Sof(H44d)=Sof(H44e)=
 Sof(H44f)=1-FVAR(5)
 Sof(O26)=Sof(N5)=Sof(C41)=Sof(C42)=Sof(H42a)=Sof(H42b)=Sof(H42c)=Sof(C43)=
 Sof(H43a)=Sof(H43b)=Sof(H43c)=Sof(C44)=Sof(H44a)=Sof(H44b)=Sof(H44c)=FVAR(5)
8.a Riding coordinates:
 O9(H9), O22(H22a,H22b), O23(H23a,H23b), O3(H3), O20(H20), O10(H10), C26(H26a,
 H26b,H26c), C27(H27a,H27b,H27c), C28(H28a,H28b,H28c), C27A(H27d,H27e,H27f),
 C28A(H28d,H28e,H28f), C34(H34a,H34b,H34c), C35(H35a,H35b,H35c), C36(H36a,H36b,
 H36c), C34A(H34d,H34e,H34f), C35A(H35d,H35e,H35f), C36A(H36d,H36e,H36f),
 O6(H6), O15(H15), C30(H30a,H30b,H30c), C31(H31a,H31b,H31c), C32(H32a,H32b,
 H32c), C30A(H30d,H30e,H30f), C31A(H31d,H31e,H31f), C32A(H32d,H32e,H32f),
 C42(H42a,H42b,H42c), C43(H43a,H43b,H43c), C44(H44a,H44b,H44c), C42A(H42d,H42e,
 H42f), C43A(H43d,H43e,H43f), C44A(H44d,H44e,H44f), C26A(H26f,H26e,H26d),
 C38(H38a,H38b,H38c), C39(H39a,H39b,H39c), C40(H40a,H40b,H40c), C38A(H38d,H38e,
 H38f), C39A(H39d,H39e,H39f), C40A(H40d,H40e,H40f)
8.b Aromatic/amide H refined with riding coordinates:
 C4(H4), C8(H8), C12(H12), C15(H15a), C20(H20a), C23(H23)
;
_olex2_submission_special_instructions 'No special instructions were received'

loop_
_space_group_symop_id
_space_group_symop_operation_xyz
1 x,y,z
2 -x,-y,-z

loop_
_atom_site_label
_atom_site_type_symbol
_atom_site_fract_x
_atom_site_fract_y
_atom_site_fract_z
_atom_site_U_iso_or_equiv
_atom_site_adp_type
_atom_site_occupancy
_atom_site_refinement_flags_posn
_atom_site_refinement_flags_adp
_atom_site_disorder_group
Tb1 Tb 0.17084(19) 0.36462(11) 0.18495(7) 0.0545(9) Uani 1.000000 D . .
Tb2 Tb 1.13445(19) 0.15428(11) 0.32367(7) 0.0603(8) Uani 1.000000 . . .
O1 O 0.2398(9) 0.3460(6) 0.0726(5) 0.065(2) Uani 1.000000 . . .
O2 O 0.3457(9) 0.4931(7) 0.1494(5) 0.068(2) Uani 1.000000 . . .
O3 O 0.5166(15) 0.6406(10) 0.1140(7) 0.119(4) Uani 1.000000 . U .
H3 H 0.4668(15) 0.6149(10) 0.1378(7) 0.179(6) Uiso 1.000000 R . .
O4 O 0.0923(8) 0.1936(6) 0.1656(5) 0.059(2) Uani 1.000000 . . .
O5 O 0.0398(8) 0.0490(6) 0.2004(4) 0.0568(19) Uani 1.000000 . . .
O6 O -0.0676(13) -0.1170(7) 0.1021(5) 0.094(4) Uani 1.000000 . . .
H6 H -0.0605(13) -0.0831(7) 0.1411(5) 0.141(5) Uiso 1.000000 R . .
O7 O 0.362(2) 0.3363(11) 0.2186(11) 0.081(5) Uani 1.000000 . . .
O8 O 0.3291(8) 0.1944(7) 0.2816(5) 0.059(2) Uani 1.000000 . . .
O9 O 0.5106(13) 0.1183(12) 0.3167(9) 0.133(6) Uani 1.000000 . . .
H9 H 0.4391(13) 0.1227(12) 0.3152(9) 0.199(9) Uiso 1.000000 R . .
O10 O 0.8085(10) 0.4087(6) 0.1958(6) 0.072(2) Uani 1.000000 . . .
H10 H 0.8763(10) 0.4003(6) 0.1943(6) 0.107(4) Uiso 1.000000 R . .
O11 O 0.9454(8) 0.1931(6) 0.2761(4) 0.0558(19) Uani 1.000000 . . .
O12 O 0.9925(19) 0.3369(13) 0.2140(11) 0.076(4) Uani 1.000000 . . .
O13 O 1.2322(7) 0.3277(6) 0.3296(4) 0.0512(18) Uani 1.000000 . . .
O14 O 1.2917(8) 0.4797(6) 0.3045(4) 0.0566(19) Uani 1.000000 . . .
O15 O 1.4365(9) 0.6337(6) 0.4142(5) 0.069(2) Uani 1.000000 . . .
H15 H 1.3829(9) 0.6043(6) 0.3719(5) 0.103(4) Uiso 1.000000 R . .
O16 O 0.9666(8) 0.0235(7) 0.3452(5) 0.066(2) Uani 1.000000 D U .
N2 N 0.7448(13) -0.0641(12) 0.3077(8) 0.085(3) Uani 0.835(16) D U 1
C29 C 0.8593(13) -0.0029(13) 0.3591(8) 0.076(3) Uani 0.835(16) D U 1
C30 C 0.857(2) 0.0252(16) 0.4360(10) 0.089(4) Uani 0.835(16) D U 1
H30a H 0.916(2) 0.0034(16) 0.4715(10) 0.134(7) Uiso 0.835(16) R . 1
H30b H 0.886(2) 0.0968(16) 0.4494(10) 0.134(7) Uiso 0.835(16) R . 1
H30c H 0.767(2) -0.0069(16) 0.4372(10) 0.134(7) Uiso 0.835(16) R . 1
C31 C 0.740(2) -0.0920(17) 0.2330(10) 0.096(5) Uani 0.835(16) D U 1
H31a H 0.819(2) -0.0465(17) 0.2250(10) 0.143(7) Uiso 0.835(16) R . 1
H31b H 0.737(2) -0.1590(17) 0.2256(10) 0.143(7) Uiso 0.835(16) R . 1
H31c H 0.661(2) -0.0897(17) 0.1978(10) 0.143(7) Uiso 0.835(16) R . 1
C32 C 0.6140(17) -0.0997(18) 0.3205(13) 0.097(5) Uani 0.835(16) D U 1
H32a H 0.6234(17) -0.0638(18) 0.3680(13) 0.145(7) Uiso 0.835(16) R . 1
H32b H 0.5491(17) -0.0880(18) 0.2805(13) 0.145(7) Uiso 0.835(16) R . 1
H32c H 0.5839(17) -0.1703(18) 0.3209(13) 0.145(7) Uiso 0.835(16) R . 1
O18 O 1.2297(8) 0.0198(6) 0.3440(4) 0.0555(19) Uani 1.000000 . . .
O19 O 1.3033(9) 0.1520(6) 0.4355(4) 0.060(2) Uani 1.000000 . . .
O20 O 1.677(3) 0.1263(18) 0.6366(16) 0.128(10) Uani 1.000000 . . .
H20 H 1.734(3) 0.1038(18) 0.6549(16) 0.192(15) Uiso 1.000000 R . .
O21 O 0.0994(10) 0.5005(7) 0.1658(5) 0.076(2) Uani 1.000000 D U .
N1 N 0.0411(19) 0.6245(13) 0.1265(12) 0.101(4) Uani 0.674(16) D U 1
C25 C 0.1355(17) 0.5922(11) 0.1713(13) 0.087(3) Uani 0.674(16) D U 1
C26 C 0.274(2) 0.6629(13) 0.2234(15) 0.097(5) Uani 0.674(16) D U 1
H26a H 0.254(2) 0.6899(13) 0.2649(15) 0.146(7) Uiso 0.674(16) R . 1
H26b H 0.336(2) 0.6317(13) 0.2418(15) 0.146(7) Uiso 0.674(16) R . 1
H26c H 0.313(2) 0.7161(13) 0.1994(15) 0.146(7) Uiso 0.674(16) R . 1
C27 C -0.088(2) 0.5534(18) 0.0754(16) 0.106(5) Uani 0.674(16) D U 1
H27a H -0.059(2) 0.5153(18) 0.0449(16) 0.159(8) Uiso 0.674(16) R . 1
H27b H -0.134(2) 0.5110(18) 0.1040(16) 0.159(8) Uiso 0.674(16) R . 1
H27c H -0.148(2) 0.5782(18) 0.0433(16) 0.159(8) Uiso 0.674(16) R . 1
C28 C 0.049(3) 0.7243(15) 0.117(2) 0.113(6) Uani 0.674(16) D U 1
H28a H 0.081(3) 0.7630(15) 0.167(2) 0.169(8) Uiso 0.674(16) R . 1
H28b H 0.114(3) 0.7521(15) 0.092(2) 0.169(8) Uiso 0.674(16) R . 1
H28c H -0.036(3) 0.7261(15) 0.089(2) 0.169(8) Uiso 0.674(16) R . 1
O22 O -0.0297(10) 0.3077(9) 0.0705(5) 0.092(3) Uani 1.000000 . . .
H22a H -0.1122(10) 0.2675(9) 0.0528(5) 0.138(5) Uiso 1.000000 DR . .
H22b H 0.0042(10) 0.2953(9) 0.0376(5) 0.138(5) Uiso 1.000000 DR . .
O23 O 1.1075(10) 0.2342(7) 0.4318(4) 0.070(2) Uani 1.000000 . . .
H23a H 1.1054(10) 0.2922(7) 0.4333(4) 0.105(4) Uiso 1.000000 R . .
H23b H 1.1489(10) 0.2340(7) 0.4773(4) 0.105(4) Uiso 1.000000 R . .
C1 C 0.3296(13) 0.4328(10) 0.0902(6) 0.056(3) Uani 1.000000 . . .
C2 C 0.4186(12) 0.4684(9) 0.0449(6) 0.051(3) Uani 1.000000 . . .
C3 C 0.5057(14) 0.5655(10) 0.0577(7) 0.069(3) Uani 1.000000 . U .
C4 C 0.5905(14) 0.6012(10) 0.0160(7) 0.065(3) Uani 1.000000 . . .
H4 H 0.6509(14) 0.6679(10) 0.0275(7) 0.078(4) Uiso 1.000000 R . .
C5 C 0.0564(11) 0.1014(10) 0.1509(6) 0.052(3) Uani 1.000000 . . .
C6 C 0.0251(11) 0.0464(8) 0.0736(5) 0.049(2) Uani 1.000000 . . .
C7 C -0.0312(13) -0.0557(8) 0.0533(6) 0.055(3) Uani 1.000000 . . .
C8 C -0.0582(13) -0.1021(8) -0.0202(6) 0.057(3) Uani 1.000000 . . .
H8 H -0.0994(13) -0.1718(8) -0.0339(6) 0.069(4) Uiso 1.000000 R . .
C9 C 0.3999(11) 0.2639(10) 0.2546(6) 0.048(3) Uani 1.000000 . . .
C10 C 0.5325(11) 0.2623(8) 0.2556(6) 0.049(2) Uani 1.000000 . . .
C11 C 0.5784(12) 0.1883(10) 0.2832(6) 0.056(3) Uani 1.000000 . . .
C12 C 0.7022(12) 0.1933(10) 0.2836(7) 0.056(3) Uani 1.000000 . . .
H12 H 0.7343(12) 0.1476(10) 0.3053(7) 0.068(3) Uiso 1.000000 R . .
C13 C 0.7821(11) 0.2639(9) 0.2530(7) 0.053(3) Uani 1.000000 . . .
C14 C 0.7345(12) 0.3339(9) 0.2234(7) 0.056(3) Uani 1.000000 . . .
C15 C 0.6137(12) 0.3338(9) 0.2258(7) 0.055(3) Uani 1.000000 . . .
H15a H 0.5853(12) 0.3827(9) 0.2071(7) 0.067(3) Uiso 1.000000 R . .
C16 C 0.9146(12) 0.2645(10) 0.2525(6) 0.052(3) Uani 1.000000 . . .
C17 C 1.3024(11) 0.4181(8) 0.3507(5) 0.047(2) Uani 1.000000 . . .
C18 C 1.4039(11) 0.4628(8) 0.4280(5) 0.047(2) Uani 1.000000 . . .
C19 C 1.4666(12) 0.5641(9) 0.4551(6) 0.054(3) Uani 1.000000 . . .
C20 C 1.5622(12) 0.6030(9) 0.5265(6) 0.052(3) Uani 1.000000 . . .
H20a H 1.6039(12) 0.6721(9) 0.5443(6) 0.063(3) Uiso 1.000000 R . .
C21 C 1.3088(11) 0.0709(8) 0.4101(6) 0.049(2) Uani 1.000000 . . .
C22 C 1.4074(11) 0.0334(8) 0.4555(6) 0.048(2) Uani 1.000000 . . .
C23 C 1.4992(12) 0.0911(9) 0.5243(6) 0.052(3) Uani 1.000000 . . .
H23 H 1.4992(12) 0.1531(9) 0.5408(6) 0.063(3) Uiso 1.000000 R . .
C24 C 1.5895(12) 0.0592(8) 0.5685(7) 0.050(3) Uani 1.000000 . . .
N1A N 0.132(3) 0.6601(18) 0.1647(16) 0.101(4) Uani 0.326(16) D U 2
C25A C 0.050(3) 0.5578(17) 0.136(2) 0.094(4) Uani 0.326(16) D U 2
C26A C -0.081(4) 0.510(3) 0.070(3) 0.100(6) Uani 0.326(16) D U 2
C27A C 0.264(4) 0.702(4) 0.222(3) 0.100(6) Uani 0.326(16) D U 2
H27d H 0.322(4) 0.768(4) 0.222(3) 0.150(9) Uiso 0.326(16) R . 2
H27e H 0.269(4) 0.696(4) 0.273(3) 0.150(9) Uiso 0.326(16) R . 2
H27f H 0.291(4) 0.654(4) 0.201(3) 0.150(9) Uiso 0.326(16) R . 2
C28A C 0.116(6) 0.752(3) 0.148(3) 0.104(6) Uani 0.326(16) D U 2
H28d H 0.155(6) 0.779(3) 0.111(3) 0.155(9) Uiso 0.326(16) R . 2
H28e H 0.020(6) 0.733(3) 0.130(3) 0.155(9) Uiso 0.326(16) R . 2
H28f H 0.155(6) 0.801(3) 0.194(3) 0.155(9) Uiso 0.326(16) R . 2
N2A N 0.758(5) -0.043(4) 0.348(4) 0.085(4) Uani 0.165(16) D U 2
C29A C 0.847(3) -0.033(5) 0.314(3) 0.080(4) Uani 0.165(16) D U 2
C30A C 0.806(8) -0.110(6) 0.245(4) 0.085(6) Uani 0.165(16) D U 2
H30d H 0.721(8) -0.163(6) 0.239(4) 0.127(9) Uiso 0.165(16) R . 2
H30e H 0.797(8) -0.078(6) 0.202(4) 0.127(9) Uiso 0.165(16) R . 2
H30f H 0.873(8) -0.137(6) 0.248(4) 0.127(9) Uiso 0.165(16) R . 2
C31A C 0.781(10) 0.031(6) 0.410(5) 0.085(6) Uani 0.165(16) D U 2
H31d H 0.866(10) 0.085(6) 0.417(5) 0.127(10) Uiso 0.165(16) R . 2
H31e H 0.710(10) 0.055(6) 0.399(5) 0.127(10) Uiso 0.165(16) R . 2
H31f H 0.786(10) 0.004(6) 0.455(5) 0.127(10) Uiso 0.165(16) R . 2
C32A C 0.652(9) -0.142(5) 0.343(6) 0.088(6) Uani 0.165(16) D U 2
H32d H 0.685(9) -0.182(5) 0.375(6) 0.132(9) Uiso 0.165(16) R . 2
H32e H 0.584(9) -0.128(5) 0.358(6) 0.132(9) Uiso 0.165(16) R . 2
H32f H 0.614(9) -0.177(5) 0.291(6) 0.132(9) Uiso 0.165(16) R . 2
O24 O -0.259(3) 0.145(2) -0.0036(18) 0.215(10) Uani 0.744(19) D U 1
N3 N -0.341(3) -0.023(2) -0.0504(18) 0.207(8) Uani 0.744(19) D U 1
C33 C -0.297(4) 0.059(2) 0.0064(19) 0.208(9) Uani 0.744(19) D U 1
C34 C -0.307(4) 0.041(3) 0.083(2) 0.213(10) Uani 0.744(19) D U 1
H34a H -0.226(4) 0.037(3) 0.115(2) 0.320(15) Uiso 0.744(19) R . 1
H34b H -0.324(4) 0.094(3) 0.106(2) 0.320(15) Uiso 0.744(19) R . 1
H34c H -0.382(4) -0.022(3) 0.075(2) 0.320(15) Uiso 0.744(19) R . 1
C35 C -0.344(4) 0.006(3) -0.131(2) 0.210(10) Uani 0.744(19) D U 1
H35a H -0.428(4) 0.013(3) -0.153(2) 0.315(15) Uiso 0.744(19) R . 1
H35b H -0.270(4) 0.069(3) -0.124(2) 0.315(15) Uiso 0.744(19) R . 1
H35c H -0.337(4) -0.045(3) -0.164(2) 0.315(15) Uiso 0.744(19) R . 1
C36 C -0.407(4) -0.135(2) -0.047(3) 0.206(9) Uani 0.744(19) D U 1
H36a H -0.366(4) -0.142(2) 0.003(3) 0.309(14) Uiso 0.744(19) R . 1
H36b H -0.502(4) -0.152(2) -0.056(3) 0.309(14) Uiso 0.744(19) R . 1
H36c H -0.396(4) -0.179(2) -0.083(3) 0.309(14) Uiso 0.744(19) R . 1
O25 O 1.062(5) 0.4090(16) 0.433(2) 0.146(8) Uani 0.527(18) D U 1
N4 N 1.146(4) 0.5800(15) 0.4536(13) 0.138(5) Uani 0.527(18) D U 1
C37 C 1.134(3) 0.4885(16) 0.4762(13) 0.136(5) Uani 0.527(18) D U 1
C38 C 1.214(5) 0.490(3) 0.5561(15) 0.136(7) Uani 0.527(18) D U 1
H38a H 1.179(5) 0.436(3) 0.5810(15) 0.204(10) Uiso 0.527(18) R . 1
H38b H 1.308(5) 0.506(3) 0.5653(15) 0.204(10) Uiso 0.527(18) R . 1
H38c H 1.202(5) 0.548(3) 0.5755(15) 0.204(10) Uiso 0.527(18) R . 1
C39 C 1.091(6) 0.585(2) 0.3750(14) 0.139(7) Uani 0.527(18) D U 1
H39a H 1.146(6) 0.583(2) 0.3449(14) 0.209(10) Uiso 0.527(18) R . 1
H39b H 1.020(6) 0.519(2) 0.3657(14) 0.209(10) Uiso 0.527(18) R . 1
H39c H 1.051(6) 0.633(2) 0.3620(14) 0.209(10) Uiso 0.527(18) R . 1
C40 C 1.207(5) 0.6856(16) 0.4879(19) 0.142(7) Uani 0.527(18) D U 1
H40a H 1.248(5) 0.6785(16) 0.5382(19) 0.213(10) Uiso 0.527(18) R . 1
H40b H 1.276(5) 0.7208(16) 0.4677(19) 0.213(10) Uiso 0.527(18) R . 1
H40c H 1.152(5) 0.7229(16) 0.4891(19) 0.213(10) Uiso 0.527(18) R . 1
O26 O 1.161(3) 0.216(2) 0.5836(14) 0.110(7) Uani 0.599(19) D U 1
N5 N 1.225(2) 0.3262(18) 0.6953(13) 0.110(5) Uani 0.599(19) D U 1
C41 C 1.139(3) 0.251(2) 0.6367(14) 0.108(5) Uani 0.599(19) D U 1
C42 C 0.999(3) 0.199(3) 0.630(2) 0.116(6) Uani 0.599(19) D U 1
H42a H 0.943(3) 0.211(3) 0.585(2) 0.174(9) Uiso 0.599(19) R . 1
H42b H 0.978(3) 0.128(3) 0.625(2) 0.174(9) Uiso 0.599(19) R . 1
H42c H 0.983(3) 0.224(3) 0.673(2) 0.174(9) Uiso 0.599(19) R . 1
C43 C 1.360(3) 0.382(2) 0.697(2) 0.114(6) Uani 0.599(19) D U 1
H43a H 1.423(3) 0.361(2) 0.731(2) 0.170(9) Uiso 0.599(19) R . 1
H43b H 1.365(3) 0.370(2) 0.647(2) 0.170(9) Uiso 0.599(19) R . 1
H43c H 1.383(3) 0.452(2) 0.713(2) 0.170(9) Uiso 0.599(19) R . 1
C44 C 1.198(4) 0.364(3) 0.7582(17) 0.113(6) Uani 0.599(19) D U 1
H44a H 1.105(4) 0.327(3) 0.7534(17) 0.170(10) Uiso 0.599(19) R . 1
H44b H 1.256(4) 0.357(3) 0.8042(17) 0.170(10) Uiso 0.599(19) R . 1
H44c H 1.214(4) 0.434(3) 0.7592(17) 0.170(10) Uiso 0.599(19) R . 1
O24A O -0.217(5) 0.129(4) -0.016(5) 0.212(12) Uani 0.256(19) D U 2
N3A N -0.388(3) -0.030(3) -0.034(3) 0.209(9) Uani 0.256(19) D U 2
C33A C -0.326(4) 0.061(3) -0.052(3) 0.210(9) Uani 0.256(19) D U 2
C34A C -0.396(8) 0.086(7) -0.125(4) 0.212(11) Uani 0.256(19) D U 2
H34d H -0.466(8) 0.025(7) -0.158(4) 0.319(16) Uiso 0.256(19) R . 2
H34e H -0.436(8) 0.124(7) -0.103(4) 0.319(16) Uiso 0.256(19) R . 2
H34f H -0.346(8) 0.125(7) -0.154(4) 0.319(16) Uiso 0.256(19) R . 2
C35A C -0.330(9) -0.041(7) 0.052(4) 0.209(9) Uani 0.256(19) D U 2
H35d H -0.386(9) -0.104(7) 0.060(4) 0.314(14) Uiso 0.256(19) R . 2
H35e H -0.242(9) -0.039(7) 0.058(4) 0.314(14) Uiso 0.256(19) R . 2
H35f H -0.324(9) 0.013(7) 0.087(4) 0.314(14) Uiso 0.256(19) R . 2
C36A C -0.507(7) -0.126(5) -0.082(5) 0.208(10) Uani 0.256(19) D U 2
H36d H -0.537(7) -0.177(5) -0.054(5) 0.313(15) Uiso 0.256(19) R . 2
H36e H -0.582(7) -0.109(5) -0.107(5) 0.313(15) Uiso 0.256(19) R . 2
H36f H -0.476(7) -0.151(5) -0.119(5) 0.313(15) Uiso 0.256(19) R . 2
O25A O 1.082(6) 0.4148(19) 0.427(2) 0.141(9) Uani 0.473(18) D U 2
N4A N 1.190(4) 0.5700(19) 0.5037(14) 0.141(5) Uani 0.473(18) D U 2
C37A C 1.108(3) 0.505(2) 0.4347(14) 0.141(6) Uani 0.473(18) D U 2
C38A C 1.050(6) 0.545(3) 0.3679(18) 0.142(7) Uani 0.473(18) D U 2
H38d H 0.992(6) 0.513(3) 0.3171(18) 0.213(11) Uiso 0.473(18) R . 2
H38e H 1.017(6) 0.592(3) 0.3874(18) 0.213(11) Uiso 0.473(18) R . 2
H38f H 1.140(6) 0.582(3) 0.3684(18) 0.213(11) Uiso 0.473(18) R . 2
C39A C 1.230(6) 0.532(3) 0.5719(16) 0.138(7) Uani 0.473(18) D U 2
H39d H 1.150(6) 0.494(3) 0.5827(16) 0.207(10) Uiso 0.473(18) R . 2
H39e H 1.251(6) 0.487(3) 0.5419(16) 0.207(10) Uiso 0.473(18) R . 2
H39f H 1.304(6) 0.563(3) 0.6185(16) 0.207(10) Uiso 0.473(18) R . 2
C40A C 1.247(6) 0.676(2) 0.536(2) 0.143(7) Uani 0.473(18) D U 2
H40d H 1.312(6) 0.726(2) 0.520(2) 0.214(10) Uiso 0.473(18) R . 2
H40e H 1.162(6) 0.683(2) 0.519(2) 0.214(10) Uiso 0.473(18) R . 2
H40f H 1.277(6) 0.685(2) 0.590(2) 0.214(10) Uiso 0.473(18) R . 2
O26A O 1.197(5) 0.252(3) 0.587(2) 0.111(8) Uani 0.401(19) D U 2
N5A N 1.138(3) 0.276(3) 0.6943(18) 0.112(5) Uani 0.401(19) D U 2
C41A C 1.214(4) 0.289(4) 0.650(2) 0.112(5) Uani 0.401(19) D U 2
C42A C 1.360(4) 0.341(4) 0.679(3) 0.115(6) Uani 0.401(19) D U 2
H42d H 1.399(4) 0.308(4) 0.651(3) 0.172(10) Uiso 0.401(19) R . 2
H42e H 1.387(4) 0.410(4) 0.674(3) 0.172(10) Uiso 0.401(19) R . 2
H42f H 1.392(4) 0.338(4) 0.732(3) 0.172(10) Uiso 0.401(19) R . 2
C43A C 0.999(4) 0.208(4) 0.670(3) 0.113(6) Uani 0.401(19) D U 2
H43d H 0.954(4) 0.213(4) 0.620(3) 0.170(9) Uiso 0.401(19) R . 2
H43e H 0.993(4) 0.141(4) 0.670(3) 0.170(9) Uiso 0.401(19) R . 2
H43f H 0.956(4) 0.225(4) 0.704(3) 0.170(9) Uiso 0.401(19) R . 2
C44A C 1.172(6) 0.331(4) 0.768(2) 0.112(7) Uani 0.401(19) D U 2
H44d H 1.268(6) 0.370(4) 0.788(2) 0.168(10) Uiso 0.401(19) R . 2
H44e H 1.125(6) 0.375(4) 0.766(2) 0.168(10) Uiso 0.401(19) R . 2
H44f H 1.147(6) 0.284(4) 0.800(2) 0.168(10) Uiso 0.401(19) R . 2
H26d H -0.066(4) 0.475(3) 0.030(3) 0.150(9) Uiso 0.326(16) R . 2
H26e H -0.148(4) 0.464(3) 0.086(3) 0.150(9) Uiso 0.326(16) R . 2
H26f H -0.110(4) 0.561(3) 0.052(3) 0.150(9) Uiso 0.326(16) R . 2

loop_
_atom_site_aniso_label
_atom_site_aniso_U_11
_atom_site_aniso_U_22
_atom_site_aniso_U_33
_atom_site_aniso_U_12
_atom_site_aniso_U_13
_atom_site_aniso_U_23
Tb1 0.081(2) 0.0606(12) 0.0246(9) 0.0287(10) 0.0162(8) 0.0225(8)
Tb2 0.0973(16) 0.0592(11) 0.0240(9) 0.0311(10) 0.0149(8) 0.0242(7)
O1 0.076(6) 0.061(5) 0.049(5) 0.010(4) 0.030(4) 0.011(4)
O2 0.087(6) 0.069(5) 0.062(5) 0.031(5) 0.046(5) 0.020(4)
O3 0.164(10) 0.106(8) 0.095(8) 0.032(7) 0.084(7) 0.008(6)
O4 0.063(5) 0.054(5) 0.053(5) 0.021(4) 0.016(4) -0.005(4)
O5 0.073(5) 0.067(5) 0.034(4) 0.030(4) 0.018(4) 0.012(4)
O6 0.178(11) 0.064(6) 0.058(6) 0.044(7) 0.066(7) 0.028(5)
O7 0.100(12) 0.044(7) 0.097(8) 0.008(7) 0.063(8) -0.013(6)
O8 0.057(5) 0.078(6) 0.060(5) 0.037(4) 0.026(4) 0.025(4)
O9 0.103(9) 0.191(14) 0.206(15) 0.107(10) 0.113(10) 0.127(12)
O10 0.082(6) 0.060(5) 0.091(7) 0.034(5) 0.041(5) 0.044(5)
O11 0.055(4) 0.075(5) 0.051(4) 0.037(4) 0.020(4) 0.022(4)
O12 0.052(9) 0.061(9) 0.091(8) 0.030(7) -0.020(6) 0.009(7)
O13 0.052(4) 0.051(4) 0.043(4) 0.018(4) 0.010(3) 0.001(3)
O14 0.068(5) 0.065(5) 0.033(4) 0.026(4) 0.010(3) 0.012(3)
O15 0.093(6) 0.047(4) 0.046(5) 0.025(4) -0.002(4) 0.012(4)
O16 0.068(4) 0.066(5) 0.072(5) 0.027(3) 0.034(3) 0.030(3)
N2 0.073(4) 0.091(6) 0.090(6) 0.023(3) 0.036(3) 0.020(4)
C29 0.070(4) 0.081(6) 0.083(5) 0.024(3) 0.038(3) 0.024(4)
C30 0.086(8) 0.097(9) 0.087(6) 0.025(5) 0.045(4) 0.022(4)
C31 0.089(8) 0.106(9) 0.092(6) 0.032(5) 0.040(4) 0.020(4)
C32 0.077(5) 0.103(9) 0.110(9) 0.025(4) 0.045(4) 0.023(5)
O18 0.062(5) 0.060(5) 0.044(4) 0.032(4) 0.006(4) 0.012(4)
O19 0.075(5) 0.072(5) 0.040(4) 0.045(5) 0.008(4) 0.012(4)
O20 0.14(2) 0.077(15) 0.102(18) 0.034(15) -0.038(16) 0.020(13)
O21 0.091(5) 0.077(5) 0.082(6) 0.049(4) 0.037(4) 0.037(4)
N1 0.118(7) 0.095(6) 0.110(8) 0.064(4) 0.035(5) 0.046(5)
C25 0.107(6) 0.078(5) 0.096(8) 0.053(4) 0.036(4) 0.039(4)
C26 0.112(7) 0.081(7) 0.112(10) 0.052(4) 0.031(5) 0.037(5)
C27 0.119(8) 0.102(8) 0.115(10) 0.065(5) 0.033(5) 0.045(5)
C28 0.139(11) 0.099(7) 0.127(12) 0.072(5) 0.045(6) 0.051(5)
O22 0.074(6) 0.138(10) 0.048(5) 0.043(6) -0.004(5) 0.007(6)
O23 0.095(6) 0.092(6) 0.038(4) 0.052(5) 0.023(4) 0.012(4)
C1 0.077(8) 0.073(8) 0.035(6) 0.039(7) 0.026(5) 0.021(5)
C2 0.064(7) 0.061(7) 0.036(5) 0.028(6) 0.022(5) 0.014(5)
C3 0.086(8) 0.060(7) 0.054(7) 0.009(6) 0.040(6) -0.001(5)
C4 0.074(8) 0.066(8) 0.053(7) 0.020(6) 0.028(6) 0.005(6)
C5 0.050(6) 0.074(8) 0.034(5) 0.028(6) 0.014(5) 0.009(5)
C6 0.064(7) 0.056(6) 0.026(5) 0.025(5) 0.013(5) 0.006(4)
C7 0.083(8) 0.051(6) 0.038(6) 0.029(6) 0.023(5) 0.019(5)
C8 0.091(9) 0.045(6) 0.033(5) 0.023(6) 0.020(6) 0.006(5)
C9 0.049(6) 0.063(8) 0.040(6) 0.021(6) 0.021(5) 0.030(6)
C10 0.062(6) 0.061(6) 0.043(6) 0.036(5) 0.026(5) 0.030(5)
C11 0.061(7) 0.084(8) 0.047(6) 0.039(6) 0.033(5) 0.039(6)
C12 0.065(7) 0.075(8) 0.058(7) 0.043(6) 0.036(6) 0.038(6)
C13 0.054(6) 0.062(7) 0.054(7) 0.031(6) 0.022(5) 0.020(5)
C14 0.056(6) 0.072(8) 0.061(7) 0.035(6) 0.029(6) 0.042(6)
C15 0.064(7) 0.063(7) 0.060(7) 0.036(6) 0.028(6) 0.044(6)
C16 0.055(7) 0.082(9) 0.035(6) 0.042(6) 0.016(5) 0.021(6)
C17 0.060(6) 0.052(6) 0.027(5) 0.021(5) 0.013(4) 0.006(4)
C18 0.063(6) 0.054(6) 0.028(5) 0.025(5) 0.015(4) 0.012(4)
C19 0.066(7) 0.060(7) 0.035(6) 0.027(6) 0.011(5) 0.016(5)
C20 0.069(7) 0.052(6) 0.028(5) 0.027(5) 0.002(5) 0.004(4)
C21 0.057(6) 0.052(6) 0.041(6) 0.023(5) 0.016(5) 0.011(5)
C22 0.058(6) 0.059(6) 0.034(5) 0.028(5) 0.017(5) 0.019(5)
C23 0.063(7) 0.057(7) 0.038(6) 0.028(5) 0.013(5) 0.013(5)
C24 0.062(7) 0.045(6) 0.049(7) 0.026(5) 0.017(6) 0.015(5)
N1A 0.119(8) 0.087(6) 0.113(9) 0.058(4) 0.034(5) 0.041(4)
C25A 0.111(7) 0.086(6) 0.105(8) 0.059(4) 0.032(4) 0.042(4)
C26A 0.115(8) 0.090(10) 0.110(9) 0.061(5) 0.028(5) 0.040(5)
C27A 0.118(9) 0.087(9) 0.112(10) 0.058(5) 0.035(5) 0.042(5)
C28A 0.124(12) 0.089(7) 0.116(12) 0.061(5) 0.034(6) 0.042(5)
N2A 0.075(6) 0.091(8) 0.091(8) 0.024(4) 0.041(4) 0.021(4)
C29A 0.071(5) 0.087(7) 0.084(6) 0.022(3) 0.036(3) 0.020(4)
C30A 0.074(10) 0.091(9) 0.087(7) 0.023(5) 0.037(4) 0.017(4)
C31A 0.079(11) 0.090(9) 0.089(9) 0.025(5) 0.042(5) 0.023(5)
C32A 0.077(8) 0.092(8) 0.097(11) 0.023(4) 0.043(5) 0.022(5)
O24 0.141(16) 0.164(13) 0.27(2) 0.063(10) -0.018(11) -0.015(11)
N3 0.130(12) 0.163(13) 0.264(18) 0.063(9) -0.020(11) -0.016(11)
C33 0.132(13) 0.164(13) 0.265(19) 0.063(9) -0.020(11) -0.017(11)
C34 0.139(16) 0.175(16) 0.267(19) 0.070(11) -0.016(11) -0.012(11)
C35 0.141(15) 0.162(15) 0.265(19) 0.067(10) -0.017(11) -0.016(11)
C36 0.128(14) 0.162(13) 0.26(2) 0.062(10) -0.022(11) -0.016(11)
O25 0.195(16) 0.124(9) 0.122(12) 0.081(9) 0.035(9) 0.005(7)
N4 0.186(13) 0.124(9) 0.114(10) 0.080(8) 0.043(8) 0.009(7)
C37 0.181(12) 0.123(9) 0.112(10) 0.079(8) 0.042(8) 0.008(7)
C38 0.178(14) 0.127(12) 0.112(10) 0.078(9) 0.043(8) 0.009(7)
C39 0.187(15) 0.126(12) 0.115(10) 0.081(9) 0.043(8) 0.010(7)
C40 0.190(15) 0.125(9) 0.119(12) 0.080(8) 0.045(9) 0.008(7)
O26 0.146(13) 0.090(14) 0.079(8) 0.032(8) 0.036(7) 0.014(7)
N5 0.139(10) 0.088(10) 0.084(7) 0.024(6) 0.038(6) 0.008(6)
C41 0.140(10) 0.084(10) 0.081(7) 0.025(6) 0.037(6) 0.011(6)
C42 0.142(10) 0.092(11) 0.094(11) 0.025(6) 0.040(6) 0.010(7)
C43 0.140(10) 0.090(12) 0.091(10) 0.024(6) 0.040(6) 0.007(7)
C44 0.143(12) 0.094(12) 0.085(8) 0.028(7) 0.040(6) 0.009(6)
O24A 0.140(14) 0.165(16) 0.27(2) 0.064(10) -0.018(11) -0.014(12)
N3A 0.135(13) 0.164(13) 0.265(19) 0.065(10) -0.019(11) -0.016(11)
C33A 0.138(13) 0.164(14) 0.265(19) 0.065(10) -0.017(11) -0.016(11)
C34A 0.143(17) 0.167(18) 0.27(2) 0.068(11) -0.017(11) -0.015(11)
C35A 0.133(14) 0.166(15) 0.265(19) 0.065(10) -0.019(11) -0.015(11)
C36A 0.134(14) 0.164(14) 0.26(2) 0.065(10) -0.019(11) -0.015(11)
O25A 0.185(18) 0.126(9) 0.123(14) 0.081(9) 0.045(10) 0.010(7)
N4A 0.186(12) 0.127(9) 0.119(10) 0.081(8) 0.045(8) 0.011(7)
C37A 0.187(13) 0.127(9) 0.119(10) 0.082(8) 0.044(8) 0.010(7)
C38A 0.190(15) 0.129(12) 0.119(11) 0.084(9) 0.044(8) 0.011(7)
C39A 0.181(15) 0.127(12) 0.118(11) 0.079(9) 0.044(8) 0.010(7)
C40A 0.189(15) 0.127(10) 0.120(13) 0.081(8) 0.044(9) 0.010(7)
O26A 0.151(14) 0.082(17) 0.084(8) 0.027(8) 0.041(6) 0.015(7)
N5A 0.143(10) 0.091(10) 0.087(8) 0.027(6) 0.040(6) 0.011(6)
C41A 0.143(10) 0.091(11) 0.085(8) 0.027(7) 0.039(6) 0.011(6)
C42A 0.143(10) 0.093(14) 0.089(10) 0.026(7) 0.040(6) 0.009(7)
C43A 0.144(10) 0.092(11) 0.086(11) 0.026(7) 0.040(6) 0.011(7)
C44A 0.143(13) 0.089(13) 0.087(8) 0.026(7) 0.040(6) 0.012(6)

loop_
_atom_type_symbol
_atom_type_scat_dispersion_real
_atom_type_scat_dispersion_imag
_atom_type_scat_Cromer_Mann_a1
_atom_type_scat_Cromer_Mann_a2
_atom_type_scat_Cromer_Mann_a3
_atom_type_scat_Cromer_Mann_a4
_atom_type_scat_Cromer_Mann_b1
_atom_type_scat_Cromer_Mann_b2
_atom_type_scat_Cromer_Mann_b3
_atom_type_scat_Cromer_Mann_b4
_atom_type_scat_Cromer_Mann_c
_atom_type_scat_source
_atom_type_scat_dispersion_source
C 0.00347 0.00161 2.31000 1.02000 1.58860 0.86500 20.84390 10.20750 0.56870 51.65120 0.21560 'International Tables Volume C Table 6.1.1.4 (pp. 500-502)' 'Henke, Gullikson and Davis, At. Data and Nucl. Data Tables, 1993, 54, 2'
H 0.00000 0.00000 0.49300 0.32291 0.14019 0.04081 10.51090 26.12570 3.14236 57.79970 0.00304 'International Tables Volume C Table 6.1.1.4 (pp. 500-502)' 'Henke, Gullikson and Davis, At. Data and Nucl. Data Tables, 1993, 54, 2'
N 0.00653 0.00323 12.21260 3.13220 2.01250 1.16630 0.00570 9.89330 28.99750 0.58260 -11.52900 'International Tables Volume C Table 6.1.1.4 (pp. 500-502)' 'Henke, Gullikson and Davis, At. Data and Nucl. Data Tables, 1993, 54, 2'
O 0.01158 0.00611 3.04850 2.28680 1.54630 0.86700 13.27710 5.70110 0.32390 32.90890 0.25080 'International Tables Volume C Table 6.1.1.4 (pp. 500-502)' 'Henke, Gullikson and Davis, At. Data and Nucl. Data Tables, 1993, 54, 2'
Tb -0.07738 4.17970 25.89760 18.21850 14.31670 2.95354 2.24256 0.19614 12.66480 115.36200 3.58324 'International Tables Volume C Table 6.1.1.4 (pp. 500-502)' 'Henke, Gullikson and Davis, At. Data and Nucl. Data Tables, 1993, 54, 2'

loop_
_geom_angle_atom_site_label_1
_geom_angle_atom_site_label_2
_geom_angle_atom_site_label_3
_geom_angle
_geom_angle_site_symmetry_1
_geom_angle_site_symmetry_3
_geom_angle_publ_flag
O2 Tb1 O1 52.7(3) . . ?
O4 Tb1 O1 85.0(3) . . ?
O4 Tb1 O2 133.0(3) . . ?
O7 Tb1 O1 70.6(5) . . ?
O7 Tb1 O2 70.7(5) . . ?
O7 Tb1 O4 77.2(4) . . ?
O12 Tb1 O1 140.1(5) 1_455 . ?
O12 Tb1 O2 143.2(5) 1_455 . ?
O12 Tb1 O4 81.7(5) 1_455 . ?
O12 Tb1 O7 140.5(6) 1_455 . ?
O13 Tb1 O1 138.1(3) 1_455 . ?
O13 Tb1 O2 119.4(3) 1_455 . ?
O13 Tb1 O4 76.9(3) 1_455 . ?
O13 Tb1 O7 68.7(5) 1_455 . ?
O13 Tb1 O12 74.4(5) 1_455 1_455 ?
O14 Tb1 O1 130.3(3) 1_455 . ?
O14 Tb1 O2 80.4(3) 1_455 . ?
O14 Tb1 O4 126.6(3) 1_455 . ?
O14 Tb1 O7 79.8(4) 1_455 . ?
O14 Tb1 O12 86.9(5) 1_455 1_455 ?
O14 Tb1 O13 49.8(2) 1_455 1_455 ?
O21 Tb1 O1 100.7(3) . . ?
O21 Tb1 O2 73.3(3) . . ?
O21 Tb1 O4 142.5(3) . . ?
O21 Tb1 O7 139.8(4) . . ?
O21 Tb1 O12 70.3(5) . 1_455 ?
O21 Tb1 O13 116.6(3) . 1_455 ?
O21 Tb1 O14 77.2(3) . 1_455 ?
O22 Tb1 O1 70.9(3) . . ?
O22 Tb1 O2 103.5(4) . . ?
O22 Tb1 O4 75.7(4) . . ?
O22 Tb1 O7 134.3(5) . . ?
O22 Tb1 O12 69.4(5) . 1_455 ?
O22 Tb1 O13 137.0(3) . 1_455 ?
O22 Tb1 O14 145.5(3) . 1_455 ?
O22 Tb1 O21 71.5(4) . . ?
O8 Tb2 O5 77.7(3) 1_655 1_655 ?
O11 Tb2 O5 81.1(3) . 1_655 ?
O11 Tb2 O8 127.3(3) . 1_655 ?
O13 Tb2 O5 116.6(3) . 1_655 ?
O13 Tb2 O8 70.2(3) . 1_655 ?
O13 Tb2 O11 77.6(3) . . ?
O16 Tb2 O5 81.5(3) . 1_655 ?
O16 Tb2 O8 143.3(3) . 1_655 ?
O16 Tb2 O11 77.9(3) . . ?
O16 Tb2 O13 146.5(3) . . ?
O18 Tb2 O5 77.5(3) . 1_655 ?
O18 Tb2 O8 70.6(3) . 1_655 ?
O18 Tb2 O11 148.0(3) . . ?
O18 Tb2 O13 133.6(3) . . ?
O18 Tb2 O16 75.6(3) . . ?
O19 Tb2 O5 129.9(3) . 1_655 ?
O19 Tb2 O8 79.0(3) . 1_655 ?
O19 Tb2 O11 146.0(3) . . ?
O19 Tb2 O13 95.7(3) . . ?
O19 Tb2 O16 92.0(3) . . ?
O19 Tb2 O18 53.0(3) . . ?
O23 Tb2 O5 150.7(3) . 1_655 ?
O23 Tb2 O8 130.2(3) . 1_655 ?
O23 Tb2 O11 74.2(3) . . ?
O23 Tb2 O13 73.5(3) . . ?
O23 Tb2 O16 78.1(3) . . ?
O23 Tb2 O18 116.9(3) . . ?
O23 Tb2 O19 72.0(3) . . ?
C1 O1 Tb1 94.3(7) . . ?
C1 O2 Tb1 93.3(7) . . ?
C3 O3 H3 109.0 . . ?
C5 O4 Tb1 174.3(8) . . ?
C5 O5 Tb2 110.4(7) . 1_455 ?
C7 O6 H6 109.8 . . ?
C9 O7 Tb1 133.8(11) . . ?
C9 O8 Tb2 139.3(7) . 1_455 ?
C11 O9 H9 110.5 . . ?
C14 O10 H10 109.6 . . ?
C16 O11 Tb2 140.4(8) . . ?
C16 O12 Tb1 136.7(11) . 1_655 ?
Tb2 O13 Tb1 108.8(3) . 1_655 ?
C17 O13 Tb1 86.8(6) . 1_655 ?
C17 O13 Tb2 163.7(7) . . ?
C17 O14 Tb1 101.3(6) . 1_655 ?
C19 O15 H15 109.3 . . ?
C29 O16 Tb2 145.8(11) . . ?
C29A O16 Tb2 140(4) . . ?
C29A O16 C29 42(2) . . ?
C31 N2 C29 120.1(14) . . ?
C32 N2 C29 123.9(14) . . ?
C32 N2 C31 115.7(15) . . ?
N2 C29 O16 120.9(13) . . ?
C30 C29 O16 121.3(14) . . ?
C30 C29 N2 117.5(13) . . ?
H30a C30 C29 108.9 . . ?
H30b C30 C29 109.9 . . ?
H30b C30 H30a 109.5 . . ?
H30c C30 C29 109.5 . . ?
H30c C30 H30a 109.5 . . ?
H30c C30 H30b 109.5 . . ?
H31a C31 N2 109.6 . . ?
H31b C31 N2 109.1 . . ?
H31b C31 H31a 109.5 . . ?
H31c C31 N2 109.6 . . ?
H31c C31 H31a 109.5 . . ?
H31c C31 H31b 109.5 . . ?
H32a C32 N2 109.5 . . ?
H32b C32 N2 109.0 . . ?
H32b C32 H32a 109.5 . . ?
H32c C32 N2 109.9 . . ?
H32c C32 H32a 109.5 . . ?
H32c C32 H32b 109.5 . . ?
C21 O18 Tb2 90.0(6) . . ?
C21 O19 Tb2 96.6(6) . . ?
C24 O20 H20 106.5 . . ?
C25 O21 Tb1 145.9(10) . . ?
C25A O21 Tb1 163.2(19) . . ?
C25A O21 C25 44.0(14) . . ?
C27 N1 C25 121.3(16) . . ?
C28 N1 C25 131.0(19) . . ?
C28 N1 C27 107.7(19) . . ?
N1 C25 O21 115.7(13) . . ?
C26 C25 O21 120.7(13) . . ?
C26 C25 N1 123.5(16) . . ?
H26a C26 C25 102.9 . . ?
H26b C26 C25 115.0 . . ?
H26b C26 H26a 109.5 . . ?
H26c C26 C25 110.3 . . ?
H26c C26 H26a 109.5 . . ?
H26c C26 H26b 109.5 . . ?
H27a C27 N1 100.5 . . ?
H27b C27 N1 108.5 . . ?
H27b C27 H27a 109.5 . . ?
H27c C27 N1 118.9 . . ?
H27c C27 H27a 109.5 . . ?
H27c C27 H27b 109.5 . . ?
H28a C28 N1 105.6 . . ?
H28b C28 N1 109.1 . . ?
H28b C28 H28a 109.5 . . ?
H28c C28 N1 113.6 . . ?
H28c C28 H28a 109.5 . . ?
H28c C28 H28b 109.5 . . ?
H22a O22 Tb1 142.2 . . ?
H22b O22 Tb1 100.0 . . ?
H22b O22 H22a 104.5 . . ?
H23a O23 Tb2 120.0 . . ?
H23b O23 Tb2 123.7 . . ?
H23b O23 H23a 104.5 . . ?
O2 C1 O1 119.7(10) . . ?
C2 C1 O1 121.5(10) . . ?
C2 C1 O2 118.8(11) . . ?
C3 C2 C1 122.4(11) . . ?
C4 C2 C1 118.7(11) 2_665 . ?
C4 C2 C3 118.8(11) 2_665 . ?
C2 C3 O3 122.9(11) . . ?
C4 C3 O3 113.3(11) . . ?
C4 C3 C2 123.7(11) . . ?
C3 C4 C2 117.4(12) . 2_665 ?
H4 C4 C2 121.3(7) . 2_665 ?
H4 C4 C3 121.3(7) . . ?
O5 C5 O4 121.3(10) . . ?
C6 C5 O4 122.0(10) . . ?
C6 C5 O5 116.7(11) . . ?
C7 C6 C5 123.2(10) . . ?
C8 C6 C5 118.2(10) 2 . ?
C8 C6 C7 118.6(10) 2 . ?
C6 C7 O6 122.8(10) . . ?
C8 C7 O6 117.1(10) . . ?
C8 C7 C6 120.0(10) . . ?
C7 C8 C6 121.3(10) . 2 ?
H8 C8 C6 119.3(6) . 2 ?
H8 C8 C7 119.3(7) . . ?
O8 C9 O7 127.7(12) . . ?
C10 C9 O7 116.3(11) . . ?
C10 C9 O8 115.8(10) . . ?
C11 C10 C9 122.9(9) . . ?
C15 C10 C9 119.3(9) . . ?
C15 C10 C11 117.8(10) . . ?
C10 C11 O9 122.6(10) . . ?
C12 C11 O9 117.7(10) . . ?
C12 C11 C10 119.3(10) . . ?
H12 C12 C11 118.7(7) . . ?
C13 C12 C11 122.6(11) . . ?
C13 C12 H12 118.7(7) . . ?
C14 C13 C12 117.7(10) . . ?
C16 C13 C12 120.7(10) . . ?
C16 C13 C14 121.5(10) . . ?
C13 C14 O10 121.9(10) . . ?
C15 C14 O10 117.1(10) . . ?
C15 C14 C13 120.8(10) . . ?
C14 C15 C10 121.6(10) . . ?
H15a C15 C10 119.2(6) . . ?
H15a C15 C14 119.2(6) . . ?
O12 C16 O11 123.4(12) . . ?
C13 C16 O11 117.0(11) . . ?
C13 C16 O12 118.9(11) . . ?
O14 C17 O13 120.2(9) . . ?
C18 C17 O13 123.0(10) . . ?
C18 C17 O14 116.8(9) . . ?
C19 C18 C17 122.7(10) . . ?
C20 C18 C17 118.0(10) 2_866 . ?
C20 C18 C19 119.3(10) 2_866 . ?
C18 C19 O15 122.7(10) . . ?
C20 C19 O15 116.2(10) . . ?
C20 C19 C18 121.1(10) . . ?
C19 C20 C18 119.6(10) . 2_866 ?
H20a C20 C18 120.2(6) . 2_866 ?
H20a C20 C19 120.2(7) . . ?
O19 C21 O18 120.3(10) . . ?
C22 C21 O18 118.8(10) . . ?
C22 C21 O19 120.9(10) . . ?
C23 C22 C21 119.4(10) . . ?
C24 C22 C21 122.5(10) 2_856 . ?
C24 C22 C23 118.1(10) 2_856 . ?
H23 C23 C22 119.2(7) . . ?
C24 C23 C22 121.5(11) . . ?
C24 C23 H23 119.2(7) . . ?
C22 C24 O20 124.5(15) 2_856 . ?
C23 C24 O20 115.1(15) . . ?
C23 C24 C22 120.3(11) . 2_856 ?
C27A N1A C25A 127(3) . . ?
C28A N1A C25A 133(3) . . ?
C28A N1A C27A 100(3) . . ?
N1A C25A O21 114(2) . . ?
C26A C25A O21 116.8(16) . . ?
C26A C25A N1A 129(2) . . ?
H26d C26A C25A 109.6 . . ?
H26e C26A C25A 109.1 . . ?
H26e C26A H26d 109.5 . . ?
H26f C26A C25A 109.7 . . ?
H26f C26A H26d 109.5 . . ?
H26f C26A H26e 109.5 . . ?
H27d C27A N1A 116.8 . . ?
H27e C27A N1A 118.1 . . ?
H27e C27A H27d 109.5 . . ?
H27f C27A N1A 91.8 . . ?
H27f C27A H27d 109.5 . . ?
H27f C27A H27e 109.5 . . ?
H28d C28A N1A 114.3 . . ?
H28e C28A N1A 104.7 . . ?
H28e C28A H28d 109.5 . . ?
H28f C28A N1A 109.3 . . ?
H28f C28A H28d 109.5 . . ?
H28f C28A H28e 109.5 . . ?
C31A N2A C29A 122(4) . . ?
C32A N2A C29A 122(4) . . ?
C32A N2A C31A 114(4) . . ?
N2A C29A O16 120(4) . . ?
C30A C29A O16 121(4) . . ?
C30A C29A N2A 117(4) . . ?
H30d C30A C29A 110.0 . . ?
H30e C30A C29A 108.1 . . ?
H30e C30A H30d 109.5 . . ?
H30f C30A C29A 110.3 . . ?
H30f C30A H30d 109.5 . . ?
H30f C30A H30e 109.5 . . ?
H31d C31A N2A 107.5 . . ?
H31e C31A N2A 109.9 . . ?
H31e C31A H31d 109.5 . . ?
H31f C31A N2A 111.0 . . ?
H31f C31A H31d 109.5 . . ?
H31f C31A H31e 109.5 . . ?
H32d C32A N2A 112.6 . . ?
H32e C32A N2A 106.7 . . ?
H32e C32A H32d 109.5 . . ?
H32f C32A N2A 109.1 . . ?
H32f C32A H32d 109.5 . . ?
H32f C32A H32e 109.5 . . ?
C35 N3 C33 113(3) . . ?
C36 N3 C33 128(3) . . ?
C36 N3 C35 118(3) . . ?
N3 C33 O24 123(3) . . ?
C34 C33 O24 119.0(16) . . ?
C34 C33 N3 118(2) . . ?
H34a C34 C33 111.5 . . ?
H34b C34 C33 109.0 . . ?
H34b C34 H34a 109.5 . . ?
H34c C34 C33 107.9 . . ?
H34c C34 H34a 109.5 . . ?
H34c C34 H34b 109.5 . . ?
H35a C35 N3 107.9 . . ?
H35b C35 N3 109.2 . . ?
H35b C35 H35a 109.5 . . ?
H35c C35 N3 111.4 . . ?
H35c C35 H35a 109.5 . . ?
H35c C35 H35b 109.5 . . ?
H36a C36 N3 106.6 . . ?
H36b C36 N3 108.8 . . ?
H36b C36 H36a 109.5 . . ?
H36c C36 N3 112.9 . . ?
H36c C36 H36a 109.5 . . ?
H36c C36 H36b 109.5 . . ?
C39 N4 C37 121.6(12) . . ?
C40 N4 C37 137.9(13) . . ?
C40 N4 C39 100.5(11) . . ?
N4 C37 O25 121.4(11) . . ?
C38 C37 O25 119.9(10) . . ?
C38 C37 N4 118.7(11) . . ?
H38a C38 C37 119.9 . . ?
H38b C38 C37 114.9 . . ?
H38b C38 H38a 109.5 . . ?
H38c C38 C37 91.9 . . ?
H38c C38 H38a 109.5 . . ?
H38c C38 H38b 109.5 . . ?
H39a C39 N4 115.2 . . ?
H39b C39 N4 91.0 . . ?
H39b C39 H39a 109.5 . . ?
H39c C39 N4 120.3 . . ?
H39c C39 H39a 109.5 . . ?
H39c C39 H39b 109.5 . . ?
H40a C40 N4 97.0 . . ?
H40b C40 N4 110.0 . . ?
H40b C40 H40a 109.5 . . ?
H40c C40 N4 120.5 . . ?
H40c C40 H40a 109.5 . . ?
H40c C40 H40b 109.5 . . ?
C43 N5 C41 120(2) . . ?
C44 N5 C41 128(2) . . ?
C44 N5 C43 112(2) . . ?
N5 C41 O26 129(2) . . ?
C42 C41 O26 109(2) . . ?
C42 C41 N5 122(2) . . ?
H42a C42 C41 109.1 . . ?
H42b C42 C41 109.6 . . ?
H42b C42 H42a 109.5 . . ?
H42c C42 C41 109.7 . . ?
H42c C42 H42a 109.5 . . ?
H42c C42 H42b 109.5 . . ?
H43a C43 N5 110.7 . . ?
H43b C43 N5 109.1 . . ?
H43b C43 H43a 109.5 . . ?
H43c C43 N5 108.6 . . ?
H43c C43 H43a 109.5 . . ?
H43c C43 H43b 109.5 . . ?
H44a C44 N5 109.4 . . ?
H44b C44 N5 110.1 . . ?
H44b C44 H44a 109.5 . . ?
H44c C44 N5 109.0 . . ?
H44c C44 H44a 109.5 . . ?
H44c C44 H44b 109.5 . . ?
C35A N3A C33A 117(4) . . ?
C36A N3A C33A 131(4) . . ?
C36A N3A C35A 112(4) . . ?
N3A C33A O24A 128(4) . . ?
C34A C33A O24A 113(4) . . ?
C34A C33A N3A 119(4) . . ?
H34d C34A C33A 109.6 . . ?
H34e C34A C33A 96.3 . . ?
H34e C34A H34d 109.5 . . ?
H34f C34A C33A 121.5 . . ?
H34f C34A H34d 109.5 . . ?
H34f C34A H34e 109.5 . . ?
H35d C35A N3A 110.3 . . ?
H35e C35A N3A 105.7 . . ?
H35e C35A H35d 109.5 . . ?
H35f C35A N3A 112.3 . . ?
H35f C35A H35d 109.5 . . ?
H35f C35A H35e 109.5 . . ?
H36d C36A N3A 114.0 . . ?
H36e C36A N3A 108.6 . . ?
H36e C36A H36d 109.5 . . ?
H36f C36A N3A 105.6 . . ?
H36f C36A H36d 109.5 . . ?
H36f C36A H36e 109.5 . . ?
C39A N4A C37A 121.0(15) . . ?
C40A N4A C37A 139.3(17) . . ?
C40A N4A C39A 99.4(12) . . ?
N4A C37A O25A 121.8(16) . . ?
C38A C37A O25A 118.5(15) . . ?
C38A C37A N4A 119.8(14) . . ?
H38d C38A C37A 131.8 . . ?
H38e C38A C37A 105.6 . . ?
H38e C38A H38d 109.5 . . ?
H38f C38A C37A 88.2 . . ?
H38f C38A H38d 109.5 . . ?
H38f C38A H38e 109.5 . . ?
H39d C39A N4A 107.8 . . ?
H39e C39A N4A 86.6 . . ?
H39e C39A H39d 109.5 . . ?
H39f C39A N4A 130.8 . . ?
H39f C39A H39d 109.5 . . ?
H39f C39A H39e 109.5 . . ?
H40d C40A N4A 123.6 . . ?
H40e C40A N4A 94.0 . . ?
H40e C40A H40d 109.5 . . ?
H40f C40A N4A 109.4 . . ?
H40f C40A H40d 109.5 . . ?
H40f C40A H40e 109.5 . . ?
C43A N5A C41A 123(3) . . ?
C44A N5A C41A 128(3) . . ?
C44A N5A C43A 109(3) . . ?
N5A C41A O26A 135(3) . . ?
C42A C41A O26A 101(3) . . ?
C42A C41A N5A 123(3) . . ?
H42d C42A C41A 108.9 . . ?
H42e C42A C41A 110.3 . . ?
H42e C42A H42d 109.5 . . ?
H42f C42A C41A 109.3 . . ?
H42f C42A H42d 109.5 . . ?
H42f C42A H42e 109.5 . . ?
H43d C43A N5A 109.5 . . ?
H43e C43A N5A 109.5 . . ?
H43e C43A H43d 109.5 . . ?
H43f C43A N5A 109.4 . . ?
H43f C43A H43d 109.5 . . ?
H43f C43A H43e 109.5 . . ?
H44d C44A N5A 109.5 . . ?
H44e C44A N5A 109.7 . . ?
H44e C44A H44d 109.5 . . ?
H44f C44A N5A 109.2 . . ?
H44f C44A H44d 109.5 . . ?
H44f C44A H44e 109.5 . . ?

loop_
_geom_bond_atom_site_label_1
_geom_bond_atom_site_label_2
_geom_bond_distance
_geom_bond_site_symmetry_2
_geom_bond_publ_flag
Tb1 O1 2.476(8) . ?
Tb1 O2 2.474(8) . ?
Tb1 O4 2.280(8) . ?
Tb1 O7 2.26(2) . ?
Tb1 O12 2.13(2) 1_455 ?
Tb1 O13 2.755(8) 1_455 ?
Tb1 O14 2.405(8) 1_455 ?
Tb1 O21 2.392(9) . ?
Tb1 O22 2.461(8) . ?
Tb2 O5 2.401(8) 1_655 ?
Tb2 O8 2.427(8) 1_655 ?
Tb2 O11 2.337(7) . ?
Tb2 O13 2.342(8) . ?
Tb2 O16 2.310(8) . ?
Tb2 O18 2.541(8) . ?
Tb2 O19 2.411(7) . ?
Tb2 O23 2.412(8) . ?
O1 C1 1.249(15) . ?
O2 C1 1.290(14) . ?
O3 H3 0.8200 . ?
O3 C3 1.407(16) . ?
O4 C5 1.237(14) . ?
O5 C5 1.259(14) . ?
O6 H6 0.8200 . ?
O6 C7 1.370(13) . ?
O7 C9 1.41(2) . ?
O8 C9 1.283(13) . ?
O9 H9 0.8198 . ?
O9 C11 1.353(16) . ?
O10 H10 0.8200 . ?
O10 C14 1.353(13) . ?
O11 C16 1.276(14) . ?
O12 C16 1.49(2) . ?
O13 C17 1.228(13) . ?
O14 C17 1.305(13) . ?
O15 H15 0.8200 . ?
O15 C19 1.393(13) . ?
O16 C29 1.238(12) . ?
O16 C29A 1.237(18) . ?
N2 C29 1.316(14) . ?
N2 C31 1.415(15) . ?
N2 C32 1.470(14) . ?
C29 C30 1.485(15) . ?
C30 H30a 0.9599 . ?
C30 H30b 0.9601 . ?
C30 H30c 0.9600 . ?
C31 H31a 0.9600 . ?
C31 H31b 0.9600 . ?
C31 H31c 0.9599 . ?
C32 H32a 0.9600 . ?
C32 H32b 0.9599 . ?
C32 H32c 0.9600 . ?
O18 C21 1.286(13) . ?
O19 C21 1.265(13) . ?
O20 H20 0.8200 . ?
O20 C24 1.41(3) . ?
O21 C25 1.233(13) . ?
O21 C25A 1.237(16) . ?
N1 C25 1.399(15) . ?
N1 C27 1.447(8) . ?
N1 C28 1.447(8) . ?
C25 C26 1.510(8) . ?
C26 H26a 0.9601 . ?
C26 H26b 0.9600 . ?
C26 H26c 0.9600 . ?
C27 H27a 0.9601 . ?
C27 H27b 0.9600 . ?
C27 H27c 0.9600 . ?
C28 H28a 0.9601 . ?
C28 H28b 0.9600 . ?
C28 H28c 0.9600 . ?
O22 H22a 0.8501 . ?
O22 H22b 0.8500 . ?
O23 H23a 0.8500 . ?
O23 H23b 0.8505 . ?
C1 C2 1.475(15) . ?
C2 C3 1.356(17) . ?
C2 C4 1.425(16) 2_665 ?
C3 C4 1.387(17) . ?
C4 H4 0.9300 . ?
C5 C6 1.488(14) . ?
C6 C7 1.362(16) . ?
C6 C8 1.386(15) 2 ?
C7 C8 1.392(15) . ?
C8 H8 0.9300 . ?
C9 C10 1.491(15) . ?
C10 C11 1.418(15) . ?
C10 C15 1.389(15) . ?
C11 C12 1.363(15) . ?
C12 H12 0.9300 . ?
C12 C13 1.385(16) . ?
C13 C14 1.388(15) . ?
C13 C16 1.486(15) . ?
C14 C15 1.368(15) . ?
C15 H15a 0.9300 . ?
C17 C18 1.493(14) . ?
C18 C19 1.367(16) . ?
C18 C20 1.410(14) 2_866 ?
C19 C20 1.383(15) . ?
C20 H20a 0.9300 . ?
C21 C22 1.486(15) . ?
C22 C23 1.381(15) . ?
C22 C24 1.401(15) 2_856 ?
C23 H23 0.9300 . ?
C23 C24 1.358(15) . ?
N1A C25A 1.404(17) . ?
N1A C27A 1.444(18) . ?
N1A C28A 1.448(17) . ?
C25A C26A 1.515(8) . ?
C26A H26d 0.9600 . ?
C26A H26e 0.9600 . ?
C26A H26f 0.9600 . ?
C27A H27d 0.9600 . ?
C27A H27e 0.9599 . ?
C27A H27f 0.9600 . ?
C28A H28d 0.9599 . ?
C28A H28e 0.9601 . ?
C28A H28f 0.9601 . ?
N2A C29A 1.315(18) . ?
N2A C31A 1.419(18) . ?
N2A C32A 1.473(18) . ?
C29A C30A 1.487(18) . ?
C30A H30d 0.9601 . ?
C30A H30e 0.9601 . ?
C30A H30f 0.9599 . ?
C31A H31d 0.9600 . ?
C31A H31e 0.9600 . ?
C31A H31f 0.9601 . ?
C32A H32d 0.9600 . ?
C32A H32e 0.9601 . ?
C32A H32f 0.9599 . ?
O24 C33 1.214(8) . ?
N3 C33 1.384(16) . ?
N3 C35 1.595(17) . ?
N3 C36 1.537(17) . ?
C33 C34 1.512(8) . ?
C34 H34a 0.9600 . ?
C34 H34b 0.9599 . ?
C34 H34c 0.9600 . ?
C35 H35a 0.9601 . ?
C35 H35b 0.9600 . ?
C35 H35c 0.9600 . ?
C36 H36a 0.9600 . ?
C36 H36b 0.9600 . ?
C36 H36c 0.9600 . ?
O25 C37 1.211(7) . ?
N4 C37 1.399(7) . ?
N4 C39 1.450(8) . ?
N4 C40 1.446(8) . ?
C37 C38 1.510(8) . ?
C38 H38a 0.9600 . ?
C38 H38b 0.9600 . ?
C38 H38c 0.9601 . ?
C39 H39a 0.9600 . ?
C39 H39b 0.9599 . ?
C39 H39c 0.9601 . ?
C40 H40a 0.9600 . ?
C40 H40b 0.9600 . ?
C40 H40c 0.9600 . ?
O26 C41 1.209(8) . ?
N5 C41 1.343(16) . ?
N5 C43 1.437(17) . ?
N5 C44 1.419(16) . ?
C41 C42 1.445(17) . ?
C42 H42a 0.9599 . ?
C42 H42b 0.9600 . ?
C42 H42c 0.9600 . ?
C43 H43a 0.9600 . ?
C43 H43b 0.9600 . ?
C43 H43c 0.9601 . ?
C44 H44a 0.9600 . ?
C44 H44b 0.9600 . ?
C44 H44c 0.9601 . ?
O24A C33A 1.219(18) . ?
N3A C33A 1.383(17) . ?
N3A C35A 1.595(18) . ?
N3A C36A 1.538(18) . ?
C33A C34A 1.516(18) . ?
C34A H34d 0.9601 . ?
C34A H34e 0.9600 . ?
C34A H34f 0.9601 . ?
C35A H35d 0.9600 . ?
C35A H35e 0.9600 . ?
C35A H35f 0.9599 . ?
C36A H36d 0.9601 . ?
C36A H36e 0.9600 . ?
C36A H36f 0.9599 . ?
O25A C37A 1.220(15) . ?
N4A C37A 1.394(13) . ?
N4A C39A 1.456(16) . ?
N4A C40A 1.443(15) . ?
C37A C38A 1.511(15) . ?
C38A H38d 0.9600 . ?
C38A H38e 0.9600 . ?
C38A H38f 0.9601 . ?
C39A H39d 0.9600 . ?
C39A H39e 0.9601 . ?
C39A H39f 0.9601 . ?
C40A H40d 0.9600 . ?
C40A H40e 0.9600 . ?
C40A H40f 0.9601 . ?
O26A C41A 1.207(17) . ?
N5A C41A 1.339(17) . ?
N5A C43A 1.436(17) . ?
N5A C44A 1.420(17) . ?
C41A C42A 1.451(18) . ?
C42A H42d 0.9601 . ?
C42A H42e 0.9600 . ?
C42A H42f 0.9601 . ?
C43A H43d 0.9600 . ?
C43A H43e 0.9600 . ?
C43A H43f 0.9599 . ?
C44A H44d 0.9600 . ?
C44A H44e 0.9601 . ?
C44A H44f 0.9601 . ?

loop_
_geom_hbond_atom_site_label_D
_geom_hbond_atom_site_label_H
_geom_hbond_atom_site_label_A
_geom_hbond_distance_DH
_geom_hbond_distance_HA
_geom_hbond_distance_DA
_geom_hbond_angle_DHA
_geom_hbond_site_symmetry_A
O3 H3 O2 0.8200 1.884(15) 2.597(15) 144.8(4) .
O6 H6 O5 0.8200 1.902(13) 2.584(12) 139.9(4) .
O9 H9 O8 0.8198 1.890(13) 2.596(13) 143.7(4) .
O9 H9 O18 0.8198 2.532(14) 3.176(13) 136.3(3) 1_455
O10 H10 O12 0.8200 1.820(19) 2.58(2) 153.1(8) .
O15 H15 O14 0.8200 1.879(11) 2.593(11) 144.8(3) .
O20 H20 O18 0.8200 1.97(3) 2.68(3) 143.8(8) 2_856
O22 H22a O24 0.8501 1.91(3) 2.70(3) 154.8(10) .
O22 H22a O24A 0.8501 2.05(6) 2.72(5) 135(2) .
O23 H23a O25 0.8500 1.92(4) 2.76(4) 168.3(15) .
O23 H23a O25A 0.8500 1.89(3) 2.74(3) 173.3(11) .
O23 H23b O26 0.8505 2.01(3) 2.80(3) 154.1(9) .
O23 H23b O26A 0.8505 1.94(4) 2.76(4) 159.7(16) .

loop_
_geom_torsion_atom_site_label_1
_geom_torsion_atom_site_label_2
_geom_torsion_atom_site_label_3
_geom_torsion_atom_site_label_4
_geom_torsion
_geom_torsion_site_symmetry_1
_geom_torsion_site_symmetry_2
_geom_torsion_site_symmetry_3
_geom_torsion_site_symmetry_4
_geom_torsion_publ_flag
Tb1 O1 C1 O2 -3.4(7) . . . . ?
Tb1 O1 C1 C2 176.4(6) . . . . ?
Tb1 O2 C1 O1 3.4(8) . . . . ?
Tb1 O2 C1 C2 -176.4(6) . . . . ?
Tb1 O7 C9 O8 -3.6(18) . . . . ?
Tb1 O7 C9 C10 170.8(13) . . . . ?
Tb1 O12 C16 O11 -3.0(18) 1_655 . . . ?
Tb1 O12 C16 C13 -172.7(14) 1_655 . . . ?
Tb1 O13 C17 O14 13.0(6) 1_655 . . . ?
Tb1 O13 C17 C18 -166.0(5) 1_655 . . . ?
Tb1 O14 C17 O13 -15.2(7) 1_655 . . . ?
Tb1 O14 C17 C18 163.8(6) 1_655 . . . ?
Tb1 O21 C25 N1 160(3) . . . . ?
Tb1 O21 C25 C26 -20(2) . . . . ?
Tb1 O21 C25A N1A -137(8) . . . . ?
Tb1 O21 C25A C26A 37(7) . . . . ?
Tb2 O5 C5 O4 -12.9(7) 1_455 . . . ?
Tb2 O5 C5 C6 169.6(7) 1_455 . . . ?
Tb2 O8 C9 O7 -20.0(14) 1_455 . . . ?
Tb2 O8 C9 C10 165.6(11) 1_455 . . . ?
Tb2 O11 C16 O12 31.0(13) . . . . ?
Tb2 O11 C16 C13 -159.1(11) . . . . ?
Tb2 O13 C17 O14 177(3) . . . . ?
Tb2 O13 C17 C18 -2(3) . . . . ?
Tb2 O16 C29 N2 109.3(18) . . . . ?
Tb2 O16 C29 C30 -76.5(18) . . . . ?
Tb2 O16 C29A N2A -128(6) . . . . ?
Tb2 O16 C29A C30A 67(6) . . . . ?
Tb2 O18 C21 O19 3.0(7) . . . . ?
Tb2 O18 C21 C22 -176.4(5) . . . . ?
Tb2 O19 C21 O18 -3.1(7) . . . . ?
Tb2 O19 C21 C22 176.2(5) . . . . ?
O1 C1 C2 C3 172.1(13) . . . . ?
O1 C1 C2 C4 -5.9(14) . . . 2_665 ?
O2 C1 C2 C3 -8.1(15) . . . . ?
O2 C1 C2 C4 174.0(11) . . . 2_665 ?
O3 C3 C2 C1 -1.4(19) . . . . ?
O3 C3 C2 C4 176.6(15) . . . 2_665 ?
O3 C3 C4 C2 -176.7(13) . . . 2_665 ?
O4 C5 C6 C7 -171.2(11) . . . . ?
O4 C5 C6 C8 10.5(13) . . . 2 ?
O5 C5 C6 C7 6.3(13) . . . . ?
O5 C5 C6 C8 -172.0(11) . . . 2 ?
O6 C7 C6 C5 1.9(16) . . . . ?
O6 C7 C6 C8 -179.8(13) . . . 2 ?
O6 C7 C8 C6 -180.0(12) . . . 2 ?
O7 C9 C10 C11 -174.0(12) . . . . ?
O7 C9 C10 C15 3.5(15) . . . . ?
O8 C9 C10 C11 1.1(13) . . . . ?
O8 C9 C10 C15 178.6(11) . . . . ?
O9 C11 C10 C9 -5.8(17) . . . . ?
O9 C11 C10 C15 176.7(15) . . . . ?
O9 C11 C12 C13 -178.0(13) . . . . ?
O10 C14 C13 C12 176.6(13) . . . . ?
O10 C14 C13 C16 -3.1(15) . . . . ?
O10 C14 C15 C10 -177.7(11) . . . . ?
O11 C16 C13 C12 5.2(13) . . . . ?
O11 C16 C13 C14 -175.2(11) . . . . ?
O12 C16 C13 C12 175.5(13) . . . . ?
O12 C16 C13 C14 -4.9(15) . . . . ?
O13 C17 C18 C19 -169.7(11) . . . . ?
O13 C17 C18 C20 11.8(13) . . . 2_866 ?
O14 C17 C18 C19 11.3(12) . . . . ?
O14 C17 C18 C20 -167.1(10) . . . 2_866 ?
O15 C19 C18 C17 3.0(14) . . . . ?
O15 C19 C18 C20 -178.5(11) . . . 2_866 ?
O15 C19 C20 C18 178.6(10) . . . 2_866 ?
O16 C29 N2 C31 -7(2) . . . . ?
O16 C29 N2 C32 179.1(18) . . . . ?
O16 C29A N2A C31A 21(11) . . . . ?
O16 C29A N2A C32A -139(8) . . . . ?
O18 C21 C22 C23 175.6(10) . . . . ?
O18 C21 C22 C24 -5.0(13) . . . 2_856 ?
O19 C21 C22 C23 -3.8(13) . . . . ?
O19 C21 C22 C24 175.6(11) . . . 2_856 ?
O20 C24 C22 C21 0(2) . . 2_856 2_856 ?
O20 C24 C22 C23 -179(2) . . 2_856 2_856 ?
O20 C24 C23 C22 179.4(18) . . . . ?
O21 C25 N1 C27 -2(3) . . . . ?
O21 C25 N1 C28 -179(2) . . . . ?
O21 C25A N1A C27A 0(6) . . . . ?
O21 C25A N1A C28A -180(3) . . . . ?
C1 C2 C3 C4 -179.9(13) . . . . ?
C1 C2 C4 C3 179.9(13) . . 2_665 2_665 ?
C2 C3 C4 C2 1.9(16) . . . 2_665 ?
C2 C4 C3 C2 1.9(13) 2_665 . . . ?
C5 C6 C7 C8 179.7(12) . . . . ?
C5 C6 C8 C7 -179.6(11) . . 2 2 ?
C6 C7 C8 C6 2.1(12) . . . 2 ?
C6 C8 C7 C6 2.1(13) 2 . . . ?
C9 C10 C11 C12 -178.7(12) . . . . ?
C9 C10 C15 C14 -178.1(11) . . . . ?
C10 C11 C12 C13 -4.8(14) . . . . ?
C10 C15 C14 C13 -2.1(15) . . . . ?
C11 C12 C13 C14 2.3(15) . . . . ?
C11 C12 C13 C16 -178.0(12) . . . . ?
C12 C13 C14 C15 1.2(14) . . . . ?
C17 C18 C19 C20 -178.6(11) . . . . ?
C17 C18 C20 C19 178.7(10) . . 2_866 2_866 ?
C18 C19 C20 C18 0.2(12) . . . 2_866 ?
C18 C20 C19 C18 0.2(11) 2_866 . . . ?
C21 C22 C23 C24 178.7(10) . . . . ?
C21 C22 C24 C23 -178.7(11) . . 2_856 2_856 ?
C22 C23 C24 C22 0.8(11) . . . 2_856 ?
C22 C24 C23 C22 0.8(11) 2_856 . . . ?
O24 C33 N3 C35 -3(5) . . . . ?
O24 C33 N3 C36 -171(4) . . . . ?
O25 C37 N4 C39 -10(4) . . . . ?
O25 C37 N4 C40 172(4) . . . . ?
O26 C41 N5 C43 5(5) . . . . ?
O26 C41 N5 C44 -178(4) . . . . ?
O24A C33A N3A C35A 15(6) . . . . ?
O24A C33A N3A C36A -165(7) . . . . ?
O25A C37A N4A C39A -10(4) . . . . ?
O25A C37A N4A C40A 178(5) . . . . ?
O26A C41A N5A C43A -3(9) . . . . ?
O26A C41A N5A C44A -177(7) . . . . ?

loop_
_restr_distance_atom_site_label_1
_restr_distance_atom_site_label_2
_restr_distance_site_symmetry_2
_restr_distance_target
_restr_distance_target_weight_param
_restr_distance_diff
N1 C27 1 1.4500 0.0100 0.0028
N1 C28 1 1.4500 0.0100 0.0031
C26 O21 1 2.3600 0.0200 -0.0273
C26 C25 1 1.5100 0.0100 0.0004
C26A O21 1 2.3600 0.0200 0.0117
C26A C25A 1 1.5100 0.0100 -0.0049
O24 C33 1 1.2100 0.0100 -0.0043
O24 C34 1 2.3600 0.0200 0.0060
C34 C33 1 1.5100 0.0100 -0.0024
O25 N4 1 2.2620 0.0200 -0.0159
O25 C37 1 1.2100 0.0100 -0.0013
O25 C38 1 2.3600 0.0200 -0.0005
N4 C39 1 1.4500 0.0100 0.0002
N4 C40 1 1.4500 0.0100 0.0039
C37 N4 1 1.4000 0.0100 0.0012
C38 C37 1 1.5100 0.0100 0.0001
O26 C41 1 1.2100 0.0100 0.0010

loop_
_restr_equal_distance_atom_site_label_1
_restr_equal_distance_atom_site_label_2
_restr_equal_distance_site_symmetry_2
_restr_equal_distance_class_id
Tb1 H22a 1 1
Tb1 H22b 1 1
O16 N2 1 32
O16 C29 1 25
O16 C30 1 34
O16 N2A 1 32
O16 C29A 1 25
O16 C30A 1 34
N2 C29 1 28
N2 C30 1 33
N2 C31 1 26
N2 C32 1 24
C29 C30 1 27
C29 C31 1 31
C29 C32 1 30
C31 C32 1 29
O21 N1 1 7
O21 C25 1 2
O21 C26 1 11
O21 N1A 1 7
O21 C25A 1 2
O21 C26A 1 11
N1 C25 1 4
N1 C26 1 10
N1 C27 1 3
N1 C28 1 6
C25 C26 1 5
C25 C27 1 12
C25 C28 1 9
C27 C28 1 8
N1A C25A 1 4
N1A C26A 1 10
N1A C27A 1 3
N1A C28A 1 6
C25A C26A 1 5
C25A C27A 1 12
C25A C28A 1 9
C27A C28A 1 8
N2A C29A 1 28
N2A C30A 1 33
N2A C31A 1 26
N2A C32A 1 24
C29A C30A 1 27
C29A C31A 1 31
C29A C32A 1 30
C31A C32A 1 29
O24 N3 1 20
O24 C33 1 14
O24 C34 1 18
N3 C33 1 15
N3 C34 1 19
N3 C35 1 17
N3 C36 1 16
C33 C34 1 13
C33 C35 1 23
C33 C36 1 22
C35 C36 1 21
O25 N4 1 51
O25 C37 1 48
O25 C38 1 52
N4 C37 1 49
N4 C38 1 53
N4 C39 1 47
N4 C40 1 50
C37 C38 1 46
C37 C39 1 55
C37 C40 1 54
C39 C40 1 56
O26 N5 1 43
O26 C41 1 35
O26 C42 1 44
N5 C41 1 36
N5 C42 1 45
N5 C43 1 39
N5 C44 1 37
C41 C42 1 38
C41 C43 1 42
C41 C44 1 41
C43 C44 1 40
O24A N3A 1 20
O24A C33A 1 14
O24A C34A 1 18
N3A C33A 1 15
N3A C34A 1 19
N3A C35A 1 17
N3A C36A 1 16
C33A C34A 1 13
C33A C35A 1 23
C33A C36A 1 22
C35A C36A 1 21
O25A N4A 1 51
O25A C37A 1 48
O25A C38A 1 52
N4A C37A 1 49
N4A C38A 1 53
N4A C39A 1 47
N4A C40A 1 50
C37A C38A 1 46
C37A C39A 1 55
C37A C40A 1 54
C39A C40A 1 56
O26A N5A 1 43
O26A C41A 1 35
O26A C42A 1 44
N5A C41A 1 36
N5A C42A 1 45
N5A C43A 1 39
N5A C44A 1 37
C41A C42A 1 38
C41A C43A 1 42
C41A C44A 1 41
C43A C44A 1 40

loop_
_restr_equal_distance_class_class_id
_restr_equal_distance_class_target_weight_param
_restr_equal_distance_class_average
_restr_equal_distance_class_esd
_restr_equal_distance_class_diff_max
1 0.0200 2.9573 0.2181 0.2181
2 0.0100 1.2346 0.0020 0.0020
3 0.0100 1.4455 0.0017 0.0017
4 0.0100 1.4012 0.0026 0.0026
5 0.0100 1.5123 0.0027 0.0027
6 0.0100 1.4475 0.0006 0.0006
7 0.0400 2.2232 0.0068 0.0068
8 0.0400 2.2757 0.0605 0.0605
9 0.0400 2.6040 0.0149 0.0149
10 0.0400 2.5975 0.0346 0.0346
11 0.0400 2.3678 0.0195 0.0195
12 0.0400 2.5127 0.0322 0.0322
13 0.0100 1.5144 0.0020 0.0020
14 0.0100 1.2166 0.0023 0.0023
15 0.0100 1.3835 0.0005 0.0005
16 0.0100 1.5375 0.0001 0.0001
17 0.0100 1.5951 0.0003 0.0003
18 0.0400 2.3181 0.0359 0.0359
19 0.0400 2.4915 0.0095 0.0095
20 0.0400 2.3131 0.0284 0.0284
21 0.0400 2.6439 0.0451 0.0451
22 0.0400 2.6393 0.0182 0.0182
23 0.0400 2.5155 0.0266 0.0266
24 0.0100 1.4715 0.0015 0.0015
25 0.0100 1.2373 0.0004 0.0004
26 0.0100 1.4170 0.0018 0.0018
27 0.0100 1.4859 0.0013 0.0013
28 0.0100 1.3157 0.0005 0.0005
29 0.0400 2.4350 0.0081 0.0081
30 0.0400 2.4484 0.0119 0.0119
31 0.0400 2.3768 0.0096 0.0096
32 0.0400 2.2187 0.0034 0.0034
33 0.0400 2.3939 0.0023 0.0023
34 0.0400 2.3744 0.0018 0.0018
35 0.0100 1.2078 0.0011 0.0011
36 0.0100 1.3409 0.0021 0.0021
37 0.0100 1.4196 0.0001 0.0001
38 0.0100 1.4476 0.0030 0.0030
39 0.0100 1.4366 0.0007 0.0007
40 0.0400 2.3462 0.0265 0.0265
41 0.0400 2.4791 0.0027 0.0027
42 0.0400 2.4245 0.0194 0.0194
43 0.0400 2.3264 0.0224 0.0224
44 0.0400 2.1155 0.0552 0.0552
45 0.0400 2.4401 0.0066 0.0066
46 0.0100 1.5106 0.0007 0.0007
47 0.0100 1.4529 0.0031 0.0031
48 0.0100 1.2155 0.0042 0.0042
49 0.0100 1.3964 0.0024 0.0024
50 0.0100 1.4446 0.0015 0.0015
51 0.0100 2.2814 0.0034 0.0034
52 0.0100 2.3560 0.0045 0.0045
53 0.0100 2.5082 0.0055 0.0055
54 0.0100 2.6576 0.0026 0.0026
55 0.0100 2.4835 0.0026 0.0026
56 0.0100 2.2187 0.0081 0.0081

loop_
_restr_U_similar_atom_site_label_1
_restr_U_similar_atom_site_label_2
_restr_U_similar_weight_param
O3 C3 0.0200
O16 C29 0.0200
O16 C29A 0.0200
N2 C29 0.0200
N2 C31 0.0200
N2 C32 0.0200
N2 N2A 0.0200
N2 C29A 0.0200
N2 C30A 0.0200
N2 C32A 0.0200
C29 C30 0.0200
C29 N2A 0.0200
C29 C29A 0.0200
C29 C31A 0.0200
C30 N2A 0.0200
C30 C31A 0.0200
C31 C29A 0.0200
C31 C30A 0.0200
C32 N2A 0.0200
C32 C32A 0.0200
O21 C25 0.0200
O21 C25A 0.0200
N1 C25 0.0200
N1 C27 0.0200
N1 C28 0.0200
N1 N1A 0.0200
N1 C25A 0.0200
N1 C26A 0.0200
N1 C28A 0.0200
C25 C26 0.0200
C25 N1A 0.0200
C25 C25A 0.0200
C25 C27A 0.0200
C26 N1A 0.0200
C26 C27A 0.0200
C27 C25A 0.0200
C27 C26A 0.0200
C28 N1A 0.0200
C28 C28A 0.0200
N1A C25A 0.0200
N1A C27A 0.0200
N1A C28A 0.0200
C25A C26A 0.0200
N2A C29A 0.0200
N2A C31A 0.0200
N2A C32A 0.0200
C29A C30A 0.0200
O24 C33 0.0400
O24 O24A 0.0400
O24 C33A 0.0400
N3 C33 0.0200
N3 C35 0.0200
N3 C36 0.0200
N3 N3A 0.0200
N3 C33A 0.0200
N3 C35A 0.0200
N3 C36A 0.0200
C33 C34 0.0200
C33 O24A 0.0400
C33 N3A 0.0200
C33 C33A 0.0200
C33 C35A 0.0200
C34 C35A 0.0200
C35 C33A 0.0200
C35 C34A 0.0200
C36 N3A 0.0200
C36 C35A 0.0200
C36 C36A 0.0200
O25 C37 0.0400
O25 O25A 0.0400
O25 C37A 0.0400
N4 C37 0.0200
N4 C39 0.0200
N4 C40 0.0200
N4 N4A 0.0200
N4 C37A 0.0200
N4 C38A 0.0200
N4 C40A 0.0200
C37 C38 0.0200
C37 O25A 0.0400
C37 N4A 0.0200
C37 C37A 0.0200
C37 C39A 0.0200
C38 N4A 0.0200
C38 C39A 0.0200
C39 C37A 0.0200
C39 C38A 0.0200
C40 N4A 0.0200
C40 C40A 0.0200
O26 C41 0.0400
O26 O26A 0.0400
O26 C41A 0.0400
N5 C41 0.0200
N5 C43 0.0200
N5 C44 0.0200
N5 N5A 0.0200
N5 C41A 0.0200
N5 C42A 0.0200
N5 C44A 0.0200
C41 C42 0.0200
C41 O26A 0.0400
C41 N5A 0.0200
C41 C41A 0.0200
C41 C43A 0.0200
C42 N5A 0.0200
C42 C43A 0.0200
C43 C41A 0.0200
C43 C42A 0.0200
C44 N5A 0.0200
C44 C44A 0.0200
O24A C33A 0.0400
N3A C33A 0.0200
N3A C35A 0.0200
N3A C36A 0.0200
C33A C34A 0.0200
O25A C37A 0.0400
N4A C37A 0.0200
N4A C39A 0.0200
N4A C40A 0.0200
C37A C38A 0.0200
O26A C41A 0.0400
N5A C41A 0.0200
N5A C43A 0.0200
N5A C44A 0.0200
C41A C42A 0.0200

loop_
_atom_site_anharm_gc_c_label
_atom_site_anharm_gc_c_111
_atom_site_anharm_gc_c_112
_atom_site_anharm_gc_c_113
_atom_site_anharm_gc_c_122
_atom_site_anharm_gc_c_123
_atom_site_anharm_gc_c_133
_atom_site_anharm_gc_c_222
_atom_site_anharm_gc_c_223
_atom_site_anharm_gc_c_233
_atom_site_anharm_gc_c_333
Tb1 -0.0000059(8) -0.0000027(2) -0.00000121(13) -0.00000132(14) -0.00000061(6) -0.00000014(5) -0.00000135(16) -0.00000081(6) -0.00000029(4) 0.00000000(4)
Tb2 -0.0000088(9) -0.0000041(3) -0.00000196(15) -0.00000171(15) -0.00000081(7) -0.00000018(5) -0.00000182(15) -0.00000109(6) -0.00000034(4) -0.00000011(4)
O7 -0.000016(12) 0.000017(4) -0.000020(5) -0.0000048(19) 0.000011(2) -0.000014(3) -0.0000027(14) -0.0000037(12) 0.0000096(14) -0.000012(2)
O12 0.000008(6) 0.000004(3) -0.000013(3) 0.0000007(19) -0.0000047(15) 0.000015(2) -0.000000(2) -0.0000027(13) 0.0000065(12) -0.0000115(17)
O20 -0.00000(2) 0.000011(7) -0.000003(6) -0.000001(4) -0.000004(2) 0.000003(3) 0.000008(4) 0.000003(2) 0.000005(2) -0.000000(3)

loop_
_atom_site_anharm_gc_d_label
_atom_site_anharm_gc_d_1111
_atom_site_anharm_gc_d_1112
_atom_site_anharm_gc_d_1113
_atom_site_anharm_gc_d_1122
_atom_site_anharm_gc_d_1123
_atom_site_anharm_gc_d_1133
_atom_site_anharm_gc_d_1222
_atom_site_anharm_gc_d_1223
_atom_site_anharm_gc_d_1233
_atom_site_anharm_gc_d_1333
_atom_site_anharm_gc_d_2222
_atom_site_anharm_gc_d_2223
_atom_site_anharm_gc_d_2233
_atom_site_anharm_gc_d_2333
_atom_site_anharm_gc_d_3333
Tb1 0.00000179(14) 0.00000025(3) 0.000000079(18) 0.000000150(15) 0.000000084(7) 0.000000001(5) 0.000000070(11) 0.000000045(5) 0.000000012(3) -0.000000010(3) 0.000000086(14) 0.000000053(5) 0.000000019(3) 0.0000000026(19) -0.000000017(2)
Tb2 0.00000316(15) 0.00000036(4) 0.00000009(2) 0.000000182(16) 0.000000095(8) -0.000000002(5) 0.000000048(11) 0.000000041(5) 0.000000010(3) -0.000000013(3) 0.000000032(12) 0.000000049(5) 0.000000017(3) 0.0000000031(19) -0.000000020(2)
O7 0.0000017(11) -0.0000005(3) 0.0000006(4) 0.00000006(15) -0.00000036(13) 0.00000046(17) -0.00000011(9) 0.00000013(7) -0.00000011(8) 0.00000012(10) -0.00000055(8) 0.00000023(6) 0.00000007(5) -0.00000011(6) -0.00000014(8)
O12 -0.0000001(4) -0.00000009(17) -0.00000006(14) -0.00000016(11) 0.00000002(8) -0.00000008(9) -0.00000011(10) -0.00000001(6) -0.00000013(6) -0.00000002(8) -0.00000005(13) 0.00000005(7) -0.00000007(5) 0.00000004(5) -0.00000031(7)
O20 0.000005(3) 0.0000003(8) -0.0000010(7) 0.0000003(3) 0.00000019(19) 0.0000004(3) 0.0000001(2) 0.00000003(11) -0.00000025(12) -0.00000040(19) 0.0000000(2) 0.00000007(11) 0.00000001(10) 0.00000023(13) 0.0000005(2)

loop_
_restr_chirality_atom_site_label_1
_restr_chirality_atom_site_label_2
_restr_chirality_atom_site_label_3
_restr_chirality_atom_site_label_4
_restr_chirality_site_symmetry_1
_restr_chirality_site_symmetry_2
_restr_chirality_site_symmetry_3
_restr_chirality_site_symmetry_4
_restr_chirality_volume_target
_restr_chirality_weight_param
_restr_chirality_diff
C28A C25A C27A N1A 1 1 1 1 0.0000 0.0100 -0.0003
C38 O25 N4 C37 1 1 1 1 0.0000 0.0100 -0.0001
O24A N3A C34A C33A 1 1 1 1 0.0000 0.0100 -0.0001
N3A C35A C36A C33A 1 1 1 1 0.0000 0.0100 0.0003
C34A N3A O24A C33A 1 1 1 1 0.0000 0.0100 0.0001
O25A N4A C38A C37A 1 1 1 1 0.0000 0.0100 -0.0003

loop_
_restr_rigu_atom_site_label_1
_restr_rigu_atom_site_label_2
_restr_rigu_target_weight_param
_restr_rigu_u13_diff
_restr_rigu_u23_diff
_restr_rigu_u33_diff
O16 N2 0.004000 0.000920 -0.001230 -0.003443
O16 C29 0.002000 0.000089 -0.000631 -0.000070
O16 C30 0.004000 -0.000576 0.002073 -0.005361
O16 N2A 0.004000 -0.000273 0.000422 -0.004245
O16 C29A 0.002000 -0.000076 0.000488 -0.001191
O16 C30A 0.004000 -0.003045 -0.000401 -0.004014
N2 C29 0.002000 -0.000228 -0.000198 0.000189
N2 C30 0.004000 -0.003970 -0.010458 -0.000119
N2 C31 0.002000 -0.000444 0.000192 -0.000934
N2 C32 0.002000 -0.000122 -0.000705 -0.000954
C29 C30 0.002000 -0.000151 -0.000449 -0.000037
C29 C31 0.004000 0.000808 -0.001821 -0.007853
C29 C32 0.004000 -0.001422 0.001970 -0.006324
C29 C29A 0.004000 -0.001034 0.002983 -0.000639
C31 C32 0.004000 -0.001778 -0.015757 -0.000500
O21 N1 0.004000 0.000887 0.003604 -0.005911
O21 C25 0.002000 -0.002358 0.001259 -0.000085
O21 C26 0.004000 -0.006133 -0.000949 -0.006898
O21 N1A 0.004000 -0.002786 0.001000 -0.007264
O21 C25A 0.002000 -0.000512 -0.000982 -0.001375
O21 C26A 0.004000 -0.005402 -0.001564 -0.007709
N1 C25 0.002000 -0.000205 -0.000323 -0.000009
N1 C26 0.004000 -0.008893 0.005232 0.001704
N1 C27 0.002000 -0.002218 -0.000843 -0.001135
N1 C28 0.002000 -0.000019 -0.000610 -0.000996
C25 C26 0.002000 -0.001065 0.000123 -0.000931
C25 C27 0.004000 -0.005969 -0.002517 -0.005179
C25 C28 0.004000 -0.000936 -0.001084 -0.008265
C25 C25A 0.004000 -0.005594 -0.002696 -0.002662
C27 C28 0.004000 -0.012569 0.006015 -0.002348
N1A C25A 0.002000 -0.000992 -0.000340 0.000732
N1A C26A 0.004000 -0.005119 -0.003713 0.002022
N1A C27A 0.002000 0.000037 0.000164 -0.000021
N1A C28A 0.002000 -0.000247 0.000750 0.000261
C25A C26A 0.002000 -0.000424 -0.000135 -0.000245
C25A C27A 0.004000 -0.003952 0.001777 -0.003541
C25A C28A 0.004000 0.000414 -0.000813 -0.002356
C27A C28A 0.004000 -0.001135 -0.001490 -0.000376
N2A C29A 0.002000 0.000066 -0.000092 0.000339
N2A C30A 0.004000 -0.000039 0.004311 0.000952
N2A C31A 0.002000 -0.000005 -0.000080 0.000022
N2A C32A 0.002000 0.000283 -0.000104 -0.000045
C29A C30A 0.002000 0.000002 0.000126 0.000044
C29A C31A 0.004000 0.000994 -0.001070 -0.002079
C29A C32A 0.004000 -0.000357 -0.000182 -0.002664
C31A C32A 0.004000 -0.002140 0.001546 -0.001171
O24 N3 0.004000 0.000971 -0.002922 0.002204
O24 C33 0.002000 0.000072 0.000478 -0.000416
O24 C34 0.004000 -0.005429 0.006893 0.000878
N3 C33 0.002000 0.000031 -0.000095 -0.000385
N3 C34 0.004000 0.001568 -0.004248 -0.003128
N3 C35 0.002000 0.000537 0.000374 -0.000131
N3 C36 0.002000 -0.000013 -0.000141 0.000362
C33 C34 0.002000 0.000192 0.000280 0.000435
C33 C35 0.004000 0.001660 -0.001176 0.001928
C33 C36 0.004000 -0.000397 0.000939 0.001153
C35 C36 0.004000 -0.001629 -0.001212 0.000834
O25 N4 0.004000 0.001753 0.004328 0.000153
O25 C37 0.002000 0.000880 -0.000562 0.000172
O25 C38 0.004000 0.001789 -0.004660 0.002872
N4 C37 0.002000 0.000108 -0.000129 0.000138
N4 C38 0.004000 -0.002404 0.001542 -0.000106
N4 C39 0.002000 -0.000625 -0.000087 -0.000480
N4 C40 0.002000 -0.000018 0.000095 -0.000283
C37 C38 0.002000 -0.000363 0.000096 0.000443
C37 C39 0.004000 -0.000961 -0.000080 -0.000782
C37 C40 0.004000 0.000737 -0.000826 -0.001447
C39 C40 0.004000 -0.002875 0.001841 -0.001221
O26 N5 0.004000 -0.002370 0.003363 0.001453
O26 C41 0.002000 -0.000865 -0.000257 0.000196
O26 C42 0.004000 0.002031 -0.006832 0.000915
N5 C41 0.002000 -0.000222 -0.000295 0.000319
N5 C42 0.004000 -0.000102 0.002951 -0.003420
N5 C43 0.002000 0.000279 -0.000253 -0.000171
N5 C44 0.002000 0.000132 -0.000529 -0.000361
C41 C42 0.002000 -0.000668 0.000134 -0.000918
C41 C43 0.004000 0.001395 0.002137 -0.000728
C41 C44 0.004000 -0.001552 -0.002738 -0.001706
C43 C44 0.004000 -0.000163 0.004230 -0.000170
O24A N3A 0.004000 -0.001581 -0.001081 0.000209
O24A C33A 0.002000 -0.000398 -0.000039 0.000169
O24A C34A 0.004000 -0.000893 -0.001440 -0.001404
N3A C33A 0.002000 -0.000135 0.000128 0.000046
N3A C34A 0.004000 0.000311 0.000815 -0.001434
N3A C35A 0.002000 0.000021 0.000030 0.000106
N3A C36A 0.002000 -0.000123 0.000082 0.000123
C33A C34A 0.002000 -0.000062 -0.000248 0.000027
C33A C35A 0.004000 0.000185 0.000804 0.000275
C33A C36A 0.004000 -0.001113 0.000144 0.000638
C35A C36A 0.004000 0.000380 -0.000640 0.000432
O25A N4A 0.004000 0.001498 -0.001521 -0.000548
O25A C37A 0.002000 -0.000100 0.000144 -0.000552
O25A C38A 0.004000 0.001587 0.002154 0.000163
N4A C37A 0.002000 0.000522 -0.000035 0.000210
N4A C38A 0.004000 -0.000773 -0.000609 -0.000040
N4A C39A 0.002000 -0.000419 0.000404 0.000587
N4A C40A 0.002000 -0.000167 -0.000155 0.000111
C37A C38A 0.002000 0.000131 0.000247 0.000081
C37A C39A 0.004000 -0.000393 0.000509 0.001214
C37A C40A 0.004000 0.000790 0.000265 -0.000545
C39A C40A 0.004000 -0.001485 0.000111 -0.000413
O26A N5A 0.004000 -0.004623 -0.002408 -0.000065
O26A C41A 0.002000 -0.000457 -0.000038 -0.000372
O26A C42A 0.004000 0.003203 0.004085 0.002153
N5A C41A 0.002000 -0.000298 0.000465 0.000232
N5A C42A 0.004000 0.001440 -0.001553 -0.000491
N5A C43A 0.002000 0.000134 -0.000085 -0.000063
N5A C44A 0.002000 -0.000188 -0.000087 -0.000031
C41A C42A 0.002000 -0.000159 0.000471 -0.000183
C41A C43A 0.004000 0.000877 0.000174 -0.000221
C41A C44A 0.004000 -0.000829 -0.000824 -0.000403
C43A C44A 0.004000 -0.000932 0.000682 0.000171
